data_1573854
loop_
_publ_author_name
'Thum, Stefan'
'Townrow, Oliver'
'Langer, Jens'
'Harder, Sjoerd'

_publ_section_title
;
 Tuning the Selectivity of P4 Reduction at Alkaline-Earth Metal Centres
;
_journal_name_full 'Chemical Science'
_journal_paper_doi 10.1039/D4SC08502G
_journal_year 2025
_chemical_formula_moiety '2(C44 H64 B Ca N2), 1.5(C6 H12)'
_chemical_formula_sum 'C97 H146 B2 Ca2 N4'
_chemical_formula_weight 1469.95
_chemical_properties_physical Moisture-sensitive
_space_group_crystal_system triclinic
_space_group_IT_number 2
_space_group_name_Hall '-P 1'
_space_group_name_H-M_alt 'P -1'
_atom_sites_solution_hydrogens geom
_atom_sites_solution_primary dual
_audit_creation_date 2024-12-03
_audit_creation_method
;
Olex2 1.5
(compiled 2024.02.16 svn.r378c4104 for OlexSys, GUI svn.r6928)
;
_audit_update_record
;
2024-12-04 deposited with the CCDC.	2025-02-05 downloaded from the CCDC.
;
_cell_angle_alpha 106.025(2)
_cell_angle_beta 90.6120(10)
_cell_angle_gamma 98.438(2)
_cell_formula_units_Z 2
_cell_length_a 12.7375(2)
_cell_length_b 16.5295(3)
_cell_length_c 21.8122(3)
_cell_measurement_reflns_used 15204
_cell_measurement_temperature 99.97(16)
_cell_measurement_theta_max 72.4620
_cell_measurement_theta_min 3.9470
_cell_volume 4359.87(13)
_computing_cell_refinement 'CrysAlisPro 1.171.43.106a (Rigaku OD, 2024)'
_computing_data_collection 'CrysAlisPro system (CCD 43.105a 64-bit (release 11-01-2024))'
_computing_data_reduction 'CrysAlisPro 1.171.43.106a (Rigaku OD, 2024)'
_computing_molecular_graphics 'Olex2 1.5 (Dolomanov et al., 2009)'
_computing_publication_material 'Olex2 1.5 (Dolomanov et al., 2009)'
_computing_structure_refinement 'SHELXL 2019/3 (Sheldrick, 2015)'
_computing_structure_solution 'SHELXT 2018/2 (Sheldrick, 2018)'
_diffrn_ambient_environment N~2~
_diffrn_ambient_temperature 99.97(16)
_diffrn_detector 'CCD plate'
_diffrn_detector_area_resol_mean 5.2903
_diffrn_detector_type AtlasS2
_diffrn_measured_fraction_theta_full 0.994
_diffrn_measured_fraction_theta_max 0.966
_diffrn_measurement_details
;
List of Runs (angles in degrees, time in seconds):

  # Type    Start    End  Width  t~exp~   \w     \q     \k     \f   Frames
#--------------------------------------------------------------------------
  1  \w    -66.00  29.00   1.00    3.70    --  -41.40  38.00   0.00   95
  2  \w    -70.00  30.00   1.00    3.70    --  -41.40  57.00-150.00  100
  3  \w   -113.00 -20.00   1.00    3.70    --  -41.40 -57.00  60.00   93
  4  \w     45.00  95.00   1.00    3.70    --   41.40-125.00  30.00   50
  5  \w     39.00 125.00   1.00   14.50    --  104.66 -45.00  60.00   86
  6  \w    101.00 174.00   1.00   14.50    --  104.66 125.00  60.00   73
  7  \w    120.00 171.00   1.00   14.50    --  104.66  96.00 174.00   51
  8  \w     76.00 177.00   1.00   14.50    --  104.66  30.00-120.00  101
  9  \w    103.00 176.00   1.00   14.50    --  104.66  77.00 150.00   73
 10  \w     25.00 106.00   1.00   14.50    --  104.66 -94.00  90.00   81
 11  \w     27.00 105.00   1.00   14.50    --  104.66 -94.00   0.00   78
 12  \w     33.00 113.00   1.00   14.50    --  104.66-125.00 -60.00   80
 13  \w     53.00 113.00   1.00   14.50    --  104.66-125.00-120.00   60
 14  \w    112.00 178.00   1.00   14.50    --  104.66  30.00 120.00   66
;
_diffrn_measurement_device 'four-circle diffractometer'
_diffrn_measurement_device_type 'SuperNova, Dual, Cu at home/near, AtlasS2'
_diffrn_measurement_method '\w scans'
_diffrn_orient_matrix_type 'CrysAlisPro convention (1999,Acta A55,543-557)'
_diffrn_orient_matrix_UB_11 -0.0270600000
_diffrn_orient_matrix_UB_12 0.0651693000
_diffrn_orient_matrix_UB_13 -0.0339903000
_diffrn_orient_matrix_UB_21 0.0409715000
_diffrn_orient_matrix_UB_22 0.0731953000
_diffrn_orient_matrix_UB_23 0.0599652000
_diffrn_orient_matrix_UB_31 0.1121728000
_diffrn_orient_matrix_UB_32 0.0056767000
_diffrn_orient_matrix_UB_33 -0.0257769000
_diffrn_radiation_monochromator mirror
_diffrn_radiation_probe x-ray
_diffrn_radiation_type 'Cu K\a'
_diffrn_radiation_wavelength 1.54184
_diffrn_reflns_av_R_equivalents 0.0257
_diffrn_reflns_av_unetI/netI 0.0366
_diffrn_reflns_Laue_measured_fraction_full 0.994
_diffrn_reflns_Laue_measured_fraction_max 0.966
_diffrn_reflns_limit_h_max 15
_diffrn_reflns_limit_h_min -12
_diffrn_reflns_limit_k_max 20
_diffrn_reflns_limit_k_min -18
_diffrn_reflns_limit_l_max 19
_diffrn_reflns_limit_l_min -26
_diffrn_reflns_number 29288
_diffrn_reflns_point_group_measured_fraction_full 0.994
_diffrn_reflns_point_group_measured_fraction_max 0.966
_diffrn_reflns_theta_full 67.684
_diffrn_reflns_theta_max 72.481
_diffrn_reflns_theta_min 3.513
_diffrn_source 'micro-focus sealed X-ray tube'
_diffrn_source_type 'SuperNova (Cu) X-ray Source'
_exptl_absorpt_coefficient_mu 1.477
_exptl_absorpt_correction_T_max 1.000
_exptl_absorpt_correction_T_min 0.564
_exptl_absorpt_correction_type gaussian
_exptl_absorpt_process_details
;
CrysAlisPro 1.171.43.106a (Rigaku Oxford Diffraction, 2024)
Numerical absorption correction based on gaussian integration over
a multifaceted crystal model
Empirical absorption correction using spherical harmonics,
implemented in SCALE3 ABSPACK scaling algorithm.
;
_exptl_crystal_colour 'clear orange'
_exptl_crystal_colour_lustre clear
_exptl_crystal_colour_primary orange
_exptl_crystal_density_diffrn 1.120
_exptl_crystal_description block
_exptl_crystal_F_000 1612
_exptl_crystal_size_max 0.325
_exptl_crystal_size_mid 0.18
_exptl_crystal_size_min 0.118
_refine_diff_density_max 0.839
_refine_diff_density_min -0.417
_refine_diff_density_rms 0.049
_refine_ls_extinction_method none
_refine_ls_goodness_of_fit_ref 1.033
_refine_ls_hydrogen_treatment constr
_refine_ls_matrix_type full
_refine_ls_number_parameters 1176
_refine_ls_number_reflns 16686
_refine_ls_number_restraints 1859
_refine_ls_restrained_S_all 1.028
_refine_ls_R_factor_all 0.0555
_refine_ls_R_factor_gt 0.0468
_refine_ls_shift/su_max 0.001
_refine_ls_shift/su_mean 0.000
_refine_ls_structure_factor_coef Fsqd
_refine_ls_weighting_details 'w=1/[\s^2^(Fo^2^)+(0.0628P)^2^+1.9961P] where P=(Fo^2^+2Fc^2^)/3'
_refine_ls_weighting_scheme calc
_refine_ls_wR_factor_gt 0.1191
_refine_ls_wR_factor_ref 0.1263
_reflns_Friedel_coverage 0.000
_reflns_number_gt 14270
_reflns_number_total 16686
_reflns_threshold_expression 'I > 2\s(I)'
_cod_data_source_file d4sc08502g2.cif
_cod_data_source_block hasj240219a
_cod_database_code 1573854
_shelx_shelxl_version_number 2019/3
_chemical_oxdiff_formula C97H146B2Ca2N4
_shelx_space_group_comment
;
The symmetry employed for this shelxl refinement is uniquely defined
by the following loop, which should always be used as a source of
symmetry information in preference to the above space-group names.
They are only intended as comments.
;
_shelx_estimated_absorpt_t_max 0.845
_shelx_estimated_absorpt_t_min 0.645
_olex2_refinement_description
;
1. Fixed Uiso
 At 1.2 times of:
  All C(H) groups, All C(H,H) groups
 At 1.5 times of:
  All C(H,H,H) groups, All C(H,H,H,H,H,H) groups
2. Restrained distances
 C92-C97 \\sim C92A-C93A \\sim C92-C93 \\sim C95A-C94A \\sim C93-C94 \\sim
C95-C94 \\sim C96-C95 ~
 C95A-C96A \\sim C92A-C97A \\sim C96-C97 \\sim C94A-C93A \\sim C92B-C97B \\sim
C92B-C93B \\sim C93B-
 C94B \\sim C94B-C95B \\sim C95B-C96B \\sim C97B-C96B
 with sigma of 0.01
 C95-C93 \\sim C94-C92 \\sim C93-C97 \\sim C92-C96 \\sim C97-C95 \\sim C96-C94
\\sim C97A-C93A \\sim C92A-
 C94A \\sim C93A-C95A \\sim C94A-C96A \\sim C95A-C97A \\sim C96A-C92A \\sim
C94B-C92B \\sim C93B-C97B ~
 C92B-C96B \\sim C97B-C95B \\sim C96B-C94B \\sim C95B-C93B
 with sigma of 0.01
 C56-C51 \\sim C56A-C51 \\sim C77A-C71 \\sim C77-C71
 with sigma of 0.02
 C57-C56 \\sim C56A-C57A \\sim C59-C56 \\sim C56A-C59A \\sim C77A-C80A \\sim
C80-C77 \\sim C78-C77 ~
 C77A-C78A
 with sigma of 0.02
 C58A-C57A \\sim C58-C57 \\sim C60A-C59A \\sim C60-C59 \\sim C81A-C80A \\sim
C81-C80 \\sim C79A-C78A ~
 C79-C78
 with sigma of 0.02
 C57-C59 \\sim C57A-C59A
 with sigma of 0.02
 C94A-C97A \\sim C92A-C95A \\sim C96A-C93A \\sim C97-C94 \\sim C95-C92 \\sim
C96-C93 \\sim C97B-C94B ~
 C96B-C93B \\sim C92B-C95B
 with sigma of 0.01
3. Uiso/Uaniso restraints and constraints
C92A \\sim C93A \\sim C94A \\sim C95A \\sim C96A \\sim C97A \\sim C92 \\sim C93
\\sim C94 \\sim C95 \\sim C96 \\sim C97: within 4A with sigma of 0.02 and sigma
for terminal atoms of 0.04 within 4A
C56 \\sim C57 \\sim C58 \\sim C59 \\sim C60 \\sim C56A \\sim C57A \\sim C58A
\\sim C59A \\sim C60A: within 4A with sigma of 0.02 and sigma for terminal
atoms of 0.04 within 4A
C77 \\sim C78 \\sim C79 \\sim C80 \\sim C81 \\sim C77A \\sim C78A \\sim C79A
\\sim C80A \\sim C81A: within 4A with sigma of 0.02 and sigma for terminal
atoms of 0.04 within 4A
C92A \\sim C93A \\sim C94A \\sim C95A \\sim C96A \\sim C97A \\sim C92B \\sim
C93B \\sim C94B \\sim C95B \\sim C96B \\sim C97B \\sim C92 \\sim C93 \\sim C94
\\sim C95 \\sim C96 \\sim C97: within 4A with sigma of 0.02 and sigma for
terminal atoms of 0.04 within 4A
4. Rigid body (RIGU) restrains
 C51, C56, C57, C59, C56A, C57A, C59A
 with sigma for 1-2 distances of 0.004 and sigma for 1-3 distances of 0.004
 C71, C77A, C78A, C80A
 with sigma for 1-2 distances of 0.004 and sigma for 1-3 distances of 0.004
5. Others
 1*[Sof(C92)+Sof(H92e)+Sof(H92f)+Sof(C93)+Sof(H93e)+Sof(H93f)+Sof(C94)+
 Sof(H94e)+Sof(H94f)+Sof(C95)+Sof(H95e)+Sof(H95f)+Sof(C96)+Sof(H96e)+Sof(H96f)+
 Sof(C97)+Sof(H97e)+Sof(H97f)]+1*[Sof(C92B)+Sof(H92c)+Sof(H92d)+Sof(C93B)+
 Sof(H93c)+Sof(H93d)+Sof(C94B)+Sof(H94c)+Sof(H94d)+Sof(C95B)+Sof(H95c)+
 Sof(H95d)+Sof(C96B)+Sof(H96c)+Sof(H96d)+Sof(C97B)+Sof(H97c)+Sof(H97d)]+1*
 [Sof(C92A)+Sof(H92a)+Sof(H92b)+Sof(C93A)+Sof(H93a)+Sof(H93b)+Sof(C94A)+
 Sof(H94a)+Sof(H94b)+Sof(C95A)+Sof(H95a)+Sof(H95b)+Sof(C96A)+Sof(H96a)+
 Sof(H96b)+Sof(C97A)+Sof(H97a)+Sof(H97b)]=1 with esd of 0
 Sof(C92)=Sof(H92e)=Sof(H92f)=Sof(C93)=Sof(H93e)=Sof(H93f)=Sof(C94)=Sof(H94e)=
 Sof(H94f)=Sof(C95)=Sof(H95e)=Sof(H95f)=Sof(C96)=Sof(H96e)=Sof(H96f)=Sof(C97)=
 Sof(H97e)=Sof(H97f)=FVAR(1)
 Sof(C56A)=Sof(H56A)=Sof(C57A)=Sof(H57c)=Sof(H57d)=Sof(C58A)=Sof(H58d)=
 Sof(H58e)=Sof(H58f)=Sof(C59A)=Sof(H59c)=Sof(H59d)=Sof(C60A)=Sof(H60d)=
 Sof(H60e)=Sof(H60f)=1-FVAR(2)
 Sof(C56)=Sof(H56)=Sof(C57)=Sof(H57a)=Sof(H57b)=Sof(C58)=Sof(H58a)=Sof(H58b)=
 Sof(H58c)=Sof(C59)=Sof(H59a)=Sof(H59b)=Sof(C60)=Sof(H60a)=Sof(H60b)=Sof(H60c)=
 FVAR(2)
 Sof(C77A)=Sof(H77A)=Sof(C78A)=Sof(H78c)=Sof(H78d)=Sof(C79A)=Sof(H79d)=
 Sof(H79e)=Sof(H79f)=Sof(C80A)=Sof(H80c)=Sof(H80d)=Sof(C81A)=Sof(H81d)=
 Sof(H81e)=Sof(H81f)=1-FVAR(3)
 Sof(C77)=Sof(H77)=Sof(C78)=Sof(H78a)=Sof(H78b)=Sof(C79)=Sof(H79a)=Sof(H79b)=
 Sof(H79c)=Sof(C80)=Sof(H80a)=Sof(H80b)=Sof(C81)=Sof(H81a)=Sof(H81b)=Sof(H81c)=
 FVAR(3)
 Sof(C92B)=Sof(H92c)=Sof(H92d)=Sof(C93B)=Sof(H93c)=Sof(H93d)=Sof(C94B)=
 Sof(H94c)=Sof(H94d)=Sof(C95B)=Sof(H95c)=Sof(H95d)=Sof(C96B)=Sof(H96c)=
 Sof(H96d)=Sof(C97B)=Sof(H97c)=Sof(H97d)=FVAR(4)
 Sof(C92A)=Sof(H92a)=Sof(H92b)=Sof(C93A)=Sof(H93a)=Sof(H93b)=Sof(C94A)=
 Sof(H94a)=Sof(H94b)=Sof(C95A)=Sof(H95a)=Sof(H95b)=Sof(C96A)=Sof(H96a)=
 Sof(H96b)=Sof(C97A)=Sof(H97a)=Sof(H97b)=FVAR(5)
 Sof(H1bd)=Sof(H1be)=Sof(H1bf)=1-FVAR(6)
 Sof(H1aa)=Sof(H1ab)=Sof(H1ac)=FVAR(6)
6.a Ternary CH refined with riding coordinates:
 C12(H12), C17(H17), C28(H28), C33(H33), C61(H61), C72(H72), C56(H56),
 C77(H77), C56A(H56A), C77A(H77A)
6.b Secondary CH2 refined with riding coordinates:
 C13(H13a,H13b), C15(H15a,H15b), C18(H18a,H18b), C20(H20a,H20b), C29(H29a,
 H29b), C31(H31a,H31b), C34(H34a,H34b), C36(H36a,H36b), C62(H62a,H62b),
 C64(H64a,H64b), C73(H73a,H73b), C75(H75a,H75b), C57(H57a,H57b), C59(H59a,H59b),
  C78(H78a,H78b), C80(H80a,H80b), C57A(H57c,H57d), C59A(H59c,H59d), C78A(H78c,
 H78d), C80A(H80c,H80d), C92A(H92a,H92b), C93A(H93a,H93b), C94A(H94a,H94b),
 C95A(H95a,H95b), C96A(H96a,H96b), C97A(H97a,H97b), C92B(H92c,H92d), C93B(H93c,
 H93d), C94B(H94c,H94d), C95B(H95c,H95d), C96B(H96c,H96d), C97B(H97c,H97d),
 C89(H89a,H89b), C90(H90a,H90b), C91(H91a,H91b), C92(H92e,H92f), C93(H93e,H93f),
  C94(H94e,H94f), C95(H95e,H95f), C96(H96e,H96f), C97(H97e,H97f)
6.c Aromatic/amide H refined with riding coordinates:
 C3(H3), C8(H8), C9(H9), C10(H10), C24(H24), C25(H25), C26(H26), C39(H39),
 C40(H40), C41(H41), C42(H42), C47(H47), C52(H52), C53(H53), C54(H54), C68(H68),
  C69(H69), C70(H70), C83(H83), C84(H84), C85(H85), C86(H86)
6.d Idealised Me refined as rotating group:
 C1(H1aa,H1ab,H1ac), C1(H1bd,H1be,H1bf), C5(H5a,H5b,H5c), C14(H14a,H14b,H14c),
 C16(H16a,H16b,H16c), C19(H19a,H19b,H19c), C21(H21a,H21b,H21c), C30(H30a,H30b,
 H30c), C32(H32a,H32b,H32c), C35(H35a,H35b,H35c), C37(H37a,H37b,H37c), C44(H44a,
 H44b,H44c), C45(H45a,H45b,H45c), C49(H49a,H49b,H49c), C63(H63a,H63b,H63c),
 C65(H65a,H65b,H65c), C74(H74a,H74b,H74c), C76(H76a,H76b,H76c), C88(H88a,H88b,
 H88c), C58(H58a,H58b,H58c), C60(H60a,H60b,H60c), C79(H79a,H79b,H79c), C81(H81a,
 H81b,H81c), C58A(H58d,H58e,H58f), C60A(H60d,H60e,H60f), C79A(H79d,H79e,H79f),
 C81A(H81d,H81e,H81f)
;
_olex2_date_sample_data_collection 2024-02-19
_olex2_submission_special_instructions 'No special instructions were received'
_oxdiff_exptl_absorpt_empirical_details
;
Empirical correction (ABSPACK) includes:
- Absorption correction using spherical harmonics
- Frame scaling
;
_oxdiff_exptl_absorpt_empirical_full_max 1.326
_oxdiff_exptl_absorpt_empirical_full_min 0.789

loop_
_space_group_symop_operation_xyz
'x, y, z'
'-x, -y, -z'

loop_
_atom_site_label
_atom_site_type_symbol
_atom_site_fract_x
_atom_site_fract_y
_atom_site_fract_z
_atom_site_U_iso_or_equiv
_atom_site_adp_type
_atom_site_occupancy
_atom_site_site_symmetry_order
_atom_site_calc_flag
_atom_site_refinement_flags_posn
_atom_site_refinement_flags_adp
_atom_site_refinement_flags_occupancy
_atom_site_disorder_assembly
_atom_site_disorder_group
Ca1 Ca 0.49019(3) 0.13985(2) 0.49650(2) 0.01997(8) Uani 1 1 d . . . . .
N1 N 0.52756(11) 0.28232(9) 0.56304(7) 0.0201(3) Uani 1 1 d . . . . .
N2 N 0.42860(11) 0.20725(9) 0.42302(6) 0.0185(3) Uani 1 1 d . . . . .
C1 C 0.53701(17) 0.43938(11) 0.59578(9) 0.0312(4) Uani 1 1 d . . . . .
H1AA H 0.471435 0.462222 0.608946 0.047 Uiso 0.57(3) 1 calc R U P A 1
H1AB H 0.581301 0.477790 0.575939 0.047 Uiso 0.57(3) 1 calc R U P A 1
H1AC H 0.575944 0.434519 0.633266 0.047 Uiso 0.57(3) 1 calc R U P A 1
H1BD H 0.501673 0.439343 0.635464 0.047 Uiso 0.43(3) 1 calc R U P A 2
H1BE H 0.512881 0.482234 0.577964 0.047 Uiso 0.43(3) 1 calc R U P A 2
H1BF H 0.614126 0.452954 0.604724 0.047 Uiso 0.43(3) 1 calc R U P A 2
C2 C 0.50962(14) 0.35195(11) 0.54799(8) 0.0231(3) Uani 1 1 d . . . . .
C3 C 0.46579(15) 0.35425(11) 0.48923(8) 0.0257(4) Uani 1 1 d . . . . .
H3 H 0.459517 0.410074 0.487316 0.031 Uiso 1 1 calc R U . . .
C4 C 0.42934(13) 0.29025(11) 0.43263(8) 0.0214(3) Uani 1 1 d . . . . .
C5 C 0.38873(16) 0.32499(11) 0.38058(9) 0.0279(4) Uani 1 1 d . . . . .
H5A H 0.449198 0.348988 0.360318 0.042 Uiso 1 1 calc R U . . .
H5B H 0.346209 0.369560 0.399492 0.042 Uiso 1 1 calc R U . . .
H5C H 0.344651 0.278755 0.348446 0.042 Uiso 1 1 calc R U . . .
C6 C 0.56608(14) 0.29394(10) 0.62775(8) 0.0216(3) Uani 1 1 d . . . . .
C7 C 0.67477(14) 0.29376(11) 0.64118(9) 0.0259(4) Uani 1 1 d . . . . .
C8 C 0.70859(16) 0.30511(12) 0.70462(10) 0.0313(4) Uani 1 1 d . . . . .
H8 H 0.781715 0.306537 0.714664 0.038 Uiso 1 1 calc R U . . .
C9 C 0.63876(17) 0.31426(12) 0.75287(9) 0.0326(4) Uani 1 1 d . . . . .
H9 H 0.663683 0.321232 0.795502 0.039 Uiso 1 1 calc R U . . .
C10 C 0.53239(16) 0.31330(12) 0.73922(9) 0.0292(4) Uani 1 1 d . . . . .
H10 H 0.484472 0.318889 0.772674 0.035 Uiso 1 1 calc R U . . .
C11 C 0.49409(14) 0.30426(11) 0.67714(8) 0.0235(3) Uani 1 1 d . . . . .
C12 C 0.75448(15) 0.28422(13) 0.58901(10) 0.0320(4) Uani 1 1 d . . . . .
H12 H 0.719324 0.238887 0.550998 0.038 Uiso 1 1 calc R U . . .
C13 C 0.85630(16) 0.25407(15) 0.60721(11) 0.0404(5) Uani 1 1 d . . . . .
H13A H 0.900388 0.302061 0.638869 0.048 Uiso 1 1 calc R U . . .
H13B H 0.836297 0.208040 0.627811 0.048 Uiso 1 1 calc R U . . .
C14 C 0.92272(18) 0.22136(18) 0.55029(13) 0.0541(7) Uani 1 1 d . . . . .
H14A H 0.880043 0.173271 0.518928 0.081 Uiso 1 1 calc R U . . .
H14B H 0.985585 0.202664 0.564946 0.081 Uiso 1 1 calc R U . . .
H14C H 0.945133 0.267158 0.530512 0.081 Uiso 1 1 calc R U . . .
C15 C 0.78113(18) 0.36602(15) 0.56803(11) 0.0419(5) Uani 1 1 d . . . . .
H15A H 0.716155 0.376568 0.548145 0.050 Uiso 1 1 calc R U . . .
H15B H 0.834489 0.357219 0.535124 0.050 Uiso 1 1 calc R U . . .
C16 C 0.8245(2) 0.44536(17) 0.62297(14) 0.0558(7) Uani 1 1 d . . . . .
H16A H 0.841576 0.494614 0.606104 0.084 Uiso 1 1 calc R U . . .
H16B H 0.888876 0.435565 0.643038 0.084 Uiso 1 1 calc R U . . .
H16C H 0.770732 0.456451 0.654750 0.084 Uiso 1 1 calc R U . . .
C17 C 0.37664(15) 0.30542(12) 0.66347(9) 0.0264(4) Uani 1 1 d . . . . .
H17 H 0.372427 0.332734 0.628116 0.032 Uiso 1 1 calc R U . . .
C18 C 0.32255(18) 0.35784(15) 0.72029(10) 0.0392(5) Uani 1 1 d . . . . .
H18A H 0.247253 0.355343 0.707104 0.047 Uiso 1 1 calc R U . . .
H18B H 0.323368 0.330572 0.755357 0.047 Uiso 1 1 calc R U . . .
C19 C 0.3722(2) 0.45119(16) 0.74628(12) 0.0503(6) Uani 1 1 d . . . . .
H19A H 0.374355 0.478713 0.711765 0.075 Uiso 1 1 calc R U . . .
H19B H 0.444691 0.454840 0.763525 0.075 Uiso 1 1 calc R U . . .
H19C H 0.329620 0.480005 0.780255 0.075 Uiso 1 1 calc R U . . .
C20 C 0.31576(15) 0.21430(13) 0.63908(10) 0.0333(4) Uani 1 1 d . . . . .
H20A H 0.358195 0.179829 0.607195 0.040 Uiso 1 1 calc R U . . .
H20B H 0.308416 0.188941 0.675267 0.040 Uiso 1 1 calc R U . . .
C21 C 0.2055(2) 0.20870(18) 0.60875(16) 0.0629(8) Uani 1 1 d . . . . .
H21A H 0.211740 0.233846 0.572934 0.094 Uiso 1 1 calc R U . . .
H21B H 0.161370 0.239839 0.640648 0.094 Uiso 1 1 calc R U . . .
H21C H 0.172552 0.148828 0.593195 0.094 Uiso 1 1 calc R U . . .
C22 C 0.39656(13) 0.15471(10) 0.35913(8) 0.0195(3) Uani 1 1 d . . . . .
C23 C 0.47190(14) 0.14868(11) 0.31155(8) 0.0230(3) Uani 1 1 d . . . . .
C24 C 0.44027(15) 0.09707(12) 0.24980(9) 0.0281(4) Uani 1 1 d . . . . .
H24 H 0.490510 0.090821 0.217599 0.034 Uiso 1 1 calc R U . . .
C25 C 0.33724(16) 0.05501(13) 0.23483(9) 0.0296(4) Uani 1 1 d . . . . .
H25 H 0.316868 0.020848 0.192503 0.036 Uiso 1 1 calc R U . . .
C26 C 0.26381(15) 0.06274(12) 0.28156(9) 0.0268(4) Uani 1 1 d . . . . .
H26 H 0.192788 0.034643 0.270484 0.032 Uiso 1 1 calc R U . . .
C27 C 0.29141(13) 0.11080(11) 0.34463(8) 0.0211(3) Uani 1 1 d . . . . .
C28 C 0.58488(14) 0.19749(12) 0.32605(9) 0.0261(4) Uani 1 1 d . . . . .
H28 H 0.581913 0.250804 0.361061 0.031 Uiso 1 1 calc R U . . .
C29 C 0.63194(17) 0.22407(16) 0.26851(11) 0.0401(5) Uani 1 1 d . . . . .
H29A H 0.706170 0.252634 0.280351 0.048 Uiso 1 1 calc R U . . .
H29B H 0.633657 0.172182 0.232791 0.048 Uiso 1 1 calc R U . . .
C30 C 0.5705(2) 0.28350(18) 0.24559(12) 0.0500(6) Uani 1 1 d . . . . .
H30A H 0.602641 0.295569 0.207817 0.075 Uiso 1 1 calc R U . . .
H30B H 0.572777 0.336891 0.279596 0.075 Uiso 1 1 calc R U . . .
H30C H 0.496421 0.256314 0.234591 0.075 Uiso 1 1 calc R U . . .
C31 C 0.65785(15) 0.14575(14) 0.35071(10) 0.0335(4) Uani 1 1 d . . . . .
H31A H 0.623181 0.126451 0.385713 0.040 Uiso 1 1 calc R U . . .
H31B H 0.665130 0.094314 0.315732 0.040 Uiso 1 1 calc R U . . .
C32 C 0.76846(19) 0.1935(2) 0.37510(17) 0.0642(8) Uani 1 1 d . . . . .
H32A H 0.806017 0.208841 0.339957 0.096 Uiso 1 1 calc R U . . .
H32B H 0.808092 0.157021 0.391920 0.096 Uiso 1 1 calc R U . . .
H32C H 0.762475 0.245346 0.409120 0.096 Uiso 1 1 calc R U . . .
C33 C 0.20907(13) 0.11439(11) 0.39556(8) 0.0231(3) Uani 1 1 d . . . . .
H33 H 0.245514 0.106172 0.433734 0.028 Uiso 1 1 calc R U . . .
C34 C 0.16968(15) 0.20136(12) 0.41788(9) 0.0281(4) Uani 1 1 d . . . . .
H34A H 0.124872 0.201513 0.454707 0.034 Uiso 1 1 calc R U . . .
H34B H 0.231980 0.246545 0.432890 0.034 Uiso 1 1 calc R U . . .
C35 C 0.10594(18) 0.22314(15) 0.36650(11) 0.0396(5) Uani 1 1 d . . . . .
H35A H 0.146066 0.216395 0.327792 0.059 Uiso 1 1 calc R U . . .
H35B H 0.093053 0.282198 0.382037 0.059 Uiso 1 1 calc R U . . .
H35C H 0.037810 0.184786 0.356702 0.059 Uiso 1 1 calc R U . . .
C36 C 0.11462(14) 0.04139(12) 0.37484(9) 0.0280(4) Uani 1 1 d . . . . .
H36A H 0.073353 0.050072 0.339089 0.034 Uiso 1 1 calc R U . . .
H36B H 0.142460 -0.013028 0.358728 0.034 Uiso 1 1 calc R U . . .
C37 C 0.04006(16) 0.03402(15) 0.42801(10) 0.0380(5) Uani 1 1 d . . . . .
H37A H -0.013606 -0.016996 0.412700 0.057 Uiso 1 1 calc R U . . .
H37B H 0.004861 0.084580 0.440513 0.057 Uiso 1 1 calc R U . . .
H37C H 0.081037 0.029757 0.464968 0.057 Uiso 1 1 calc R U . . .
C38 C 0.59262(14) 0.03299(10) 0.54714(8) 0.0210(3) Uani 1 1 d . . . . .
C39 C 0.67987(15) 0.06526(11) 0.59433(9) 0.0257(4) Uani 1 1 d . . . . .
H39 H 0.750245 0.069292 0.580209 0.031 Uiso 1 1 calc R U . . .
C40 C 0.66604(16) 0.09010(12) 0.65789(9) 0.0294(4) Uani 1 1 d . . . . .
H40 H 0.726119 0.111137 0.687133 0.035 Uiso 1 1 calc R U . . .
C41 C 0.56252(16) 0.08487(11) 0.68100(8) 0.0278(4) Uani 1 1 d . . . . .
H41 H 0.553088 0.102411 0.725614 0.033 Uiso 1 1 calc R U . . .
C42 C 0.47672(15) 0.05466(11) 0.63905(8) 0.0244(4) Uani 1 1 d . . . . .
H42 H 0.407944 0.051441 0.655489 0.029 Uiso 1 1 calc R U . . .
C43 C 0.48514(14) 0.02720(10) 0.57066(8) 0.0211(3) Uani 1 1 d . . . . .
C44 C 0.73185(15) 0.01136(13) 0.45112(9) 0.0298(4) Uani 1 1 d . . . . .
H44A H 0.730114 -0.019605 0.405694 0.045 Uiso 1 1 calc R U . . .
H44B H 0.775354 -0.014245 0.475669 0.045 Uiso 1 1 calc R U . . .
H44C H 0.762554 0.071148 0.457206 0.045 Uiso 1 1 calc R U . . .
B1 B 0.61309(16) 0.00606(12) 0.47536(9) 0.0224(4) Uani 1 1 d . . . . .
Ca2 Ca 0.07168(3) 0.13934(2) 0.99549(2) 0.01852(8) Uani 1 1 d . . . . .
N3 N 0.15532(10) 0.20652(9) 0.92165(6) 0.0172(3) Uani 1 1 d . . . . .
N4 N 0.08088(11) 0.28460(9) 1.05579(6) 0.0184(3) Uani 1 1 d . . . . .
C45 C 0.23943(14) 0.32036(11) 0.87591(8) 0.0230(3) Uani 1 1 d . . . . .
H45A H 0.285868 0.280314 0.854176 0.035 Uiso 1 1 calc R U . . .
H45B H 0.281637 0.376867 0.893767 0.035 Uiso 1 1 calc R U . . .
H45C H 0.184545 0.323698 0.845257 0.035 Uiso 1 1 calc R U . . .
C46 C 0.18697(12) 0.28960(11) 0.92955(8) 0.0184(3) Uani 1 1 d . . . . .
C47 C 0.17522(13) 0.35529(10) 0.98421(8) 0.0205(3) Uani 1 1 d . . . . .
H47 H 0.205826 0.410429 0.982220 0.025 Uiso 1 1 calc R U . . .
C48 C 0.12630(13) 0.35434(10) 1.04150(8) 0.0195(3) Uani 1 1 d . . . . .
C49 C 0.12960(15) 0.44263(11) 1.08778(9) 0.0264(4) Uani 1 1 d . . . . .
H49A H 0.076002 0.440294 1.119399 0.040 Uiso 1 1 calc R U . . .
H49B H 0.114695 0.482561 1.064129 0.040 Uiso 1 1 calc R U . . .
H49C H 0.200243 0.461876 1.109591 0.040 Uiso 1 1 calc R U . . .
C50 C 0.16117(13) 0.15333(10) 0.85775(8) 0.0187(3) Uani 1 1 d . . . . .
C51 C 0.08256(13) 0.15182(11) 0.81097(8) 0.0218(3) Uani 1 1 d D . . . .
C52 C 0.08797(15) 0.10058(12) 0.74883(8) 0.0273(4) Uani 1 1 d . . . . .
H52 H 0.034971 0.098413 0.717191 0.033 Uiso 1 1 calc R U . . .
C53 C 0.16915(16) 0.05292(13) 0.73254(9) 0.0297(4) Uani 1 1 d . . . . .
H53 H 0.172141 0.018747 0.689900 0.036 Uiso 1 1 calc R U . . .
C54 C 0.24623(15) 0.05509(12) 0.77854(9) 0.0267(4) Uani 1 1 d . . . . .
H54 H 0.302037 0.022449 0.766736 0.032 Uiso 1 1 calc R U . . .
C55 C 0.24397(13) 0.10407(11) 0.84187(8) 0.0209(3) Uani 1 1 d . . . . .
C61 C 0.32880(13) 0.10391(11) 0.89218(8) 0.0219(3) Uani 1 1 d . . . . .
H61 H 0.290440 0.097252 0.930682 0.026 Uiso 1 1 calc R U . . .
C62 C 0.40700(14) 0.18842(12) 0.91378(9) 0.0256(4) Uani 1 1 d . . . . .
H62A H 0.365819 0.235943 0.928384 0.031 Uiso 1 1 calc R U . . .
H62B H 0.452121 0.187326 0.950695 0.031 Uiso 1 1 calc R U . . .
C63 C 0.47880(16) 0.20586(14) 0.86170(10) 0.0341(4) Uani 1 1 d . . . . .
H63A H 0.435247 0.199812 0.822918 0.051 Uiso 1 1 calc R U . . .
H63B H 0.529060 0.165033 0.852397 0.051 Uiso 1 1 calc R U . . .
H63C H 0.518133 0.263920 0.876395 0.051 Uiso 1 1 calc R U . . .
C64 C 0.38975(14) 0.02785(12) 0.87074(9) 0.0272(4) Uani 1 1 d . . . . .
H64A H 0.337769 -0.025130 0.855484 0.033 Uiso 1 1 calc R U . . .
H64B H 0.432474 0.034519 0.834300 0.033 Uiso 1 1 calc R U . . .
C65 C 0.46338(16) 0.01849(14) 0.92324(10) 0.0358(4) Uani 1 1 d . . . . .
H65A H 0.490969 -0.035538 0.908536 0.054 Uiso 1 1 calc R U . . .
H65B H 0.423701 0.019161 0.961575 0.054 Uiso 1 1 calc R U . . .
H65C H 0.522722 0.065861 0.933293 0.054 Uiso 1 1 calc R U . . .
C66 C 0.04684(14) 0.29711(11) 1.11993(8) 0.0224(3) Uani 1 1 d . . . . .
C67 C -0.06115(15) 0.29930(11) 1.13258(9) 0.0267(4) Uani 1 1 d . . . . .
C68 C -0.08887(17) 0.31287(13) 1.19605(10) 0.0357(5) Uani 1 1 d . . . . .
H68 H -0.160810 0.316205 1.206020 0.043 Uiso 1 1 calc R U . . .
C69 C -0.0139(2) 0.32154(14) 1.24457(10) 0.0410(5) Uani 1 1 d . . . . .
H69 H -0.034760 0.329878 1.287269 0.049 Uiso 1 1 calc R U . . .
C70 C 0.09138(19) 0.31815(14) 1.23124(10) 0.0376(5) Uani 1 1 d . . . . .
H70 H 0.142072 0.323636 1.264982 0.045 Uiso 1 1 calc R U . . .
C71 C 0.12451(16) 0.30681(12) 1.16925(9) 0.0289(4) Uani 1 1 d D . . . .
C72 C -0.14507(15) 0.28707(12) 1.07883(10) 0.0304(4) Uani 1 1 d . . . . .
H72 H -0.129015 0.238868 1.042791 0.036 Uiso 1 1 calc R U . . .
C73 C -0.13980(16) 0.36537(13) 1.05261(11) 0.0350(4) Uani 1 1 d . . . . .
H73A H -0.068221 0.376820 1.036688 0.042 Uiso 1 1 calc R U . . .
H73B H -0.191955 0.351349 1.015811 0.042 Uiso 1 1 calc R U . . .
C74 C -0.1619(2) 0.44577(15) 1.10092(13) 0.0475(6) Uani 1 1 d . . . . .
H74A H -0.146872 0.494041 1.082799 0.071 Uiso 1 1 calc R U . . .
H74B H -0.116408 0.456613 1.139752 0.071 Uiso 1 1 calc R U . . .
H74C H -0.236668 0.438626 1.111435 0.071 Uiso 1 1 calc R U . . .
C75 C -0.25897(16) 0.26069(14) 1.09724(12) 0.0419(5) Uani 1 1 d . . . . .
H75A H -0.258687 0.214176 1.117680 0.050 Uiso 1 1 calc R U . . .
H75B H -0.280874 0.309796 1.129164 0.050 Uiso 1 1 calc R U . . .
C76 C -0.34053(17) 0.23104(17) 1.04113(15) 0.0549(7) Uani 1 1 d . . . . .
H76A H -0.317669 0.184385 1.008183 0.082 Uiso 1 1 calc R U . . .
H76B H -0.346991 0.278561 1.023355 0.082 Uiso 1 1 calc R U . . .
H76C H -0.409515 0.211067 1.055669 0.082 Uiso 1 1 calc R U . . .
C82 C -0.07495(13) 0.03714(10) 1.04815(8) 0.0200(3) Uani 1 1 d . . . . .
C83 C -0.14371(14) 0.07408(11) 1.09654(9) 0.0254(4) Uani 1 1 d . . . . .
H83 H -0.211715 0.082339 1.083373 0.031 Uiso 1 1 calc R U . . .
C84 C -0.11616(15) 0.09774(12) 1.16020(9) 0.0288(4) Uani 1 1 d . . . . .
H84 H -0.164336 0.121956 1.190253 0.035 Uiso 1 1 calc R U . . .
C85 C -0.01530(16) 0.08613(12) 1.18151(9) 0.0287(4) Uani 1 1 d . . . . .
H85 H 0.004232 0.102731 1.225895 0.034 Uiso 1 1 calc R U . . .
C86 C 0.05349(15) 0.05119(11) 1.13837(8) 0.0247(4) Uani 1 1 d . . . . .
H86 H 0.120360 0.043595 1.153769 0.030 Uiso 1 1 calc R U . . .
C87 C 0.02941(13) 0.02515(10) 1.07024(8) 0.0198(3) Uani 1 1 d . . . . .
C88 C -0.22398(14) 0.02561(13) 0.95300(9) 0.0290(4) Uani 1 1 d . . . . .
H88A H -0.275051 0.022384 0.985854 0.044 Uiso 1 1 calc R U . . .
H88B H -0.248361 -0.019011 0.913450 0.044 Uiso 1 1 calc R U . . .
H88C H -0.218212 0.081576 0.945035 0.044 Uiso 1 1 calc R U . . .
B2 B -0.11013(15) 0.01235(12) 0.97696(9) 0.0207(4) Uani 1 1 d . . . . .
C56 C -0.0064(4) 0.2052(4) 0.8269(3) 0.0241(8) Uani 0.821(5) 1 d D U P B 1
H56 H 0.011414 0.245924 0.870291 0.029 Uiso 0.821(5) 1 calc R U P B 1
C57 C -0.0171(3) 0.2582(2) 0.77943(18) 0.0348(8) Uani 0.821(5) 1 d D U P B 1
H57A H 0.050167 0.263278 0.757477 0.042 Uiso 0.821(5) 1 calc R U P B 1
H57B H -0.074124 0.227211 0.746597 0.042 Uiso 0.821(5) 1 calc R U P B 1
C58 C -0.0422(2) 0.34742(17) 0.81067(16) 0.0470(8) Uani 0.821(5) 1 d D U P B 1
H58A H -0.042782 0.378699 0.778512 0.070 Uiso 0.821(5) 1 calc R U P B 1
H58B H 0.012061 0.377778 0.844618 0.070 Uiso 0.821(5) 1 calc R U P B 1
H58C H -0.112098 0.343074 0.828924 0.070 Uiso 0.821(5) 1 calc R U P B 1
C59 C -0.1096(4) 0.1461(3) 0.8303(2) 0.0334(9) Uani 0.821(5) 1 d D U P B 1
H59A H -0.126916 0.104495 0.787830 0.040 Uiso 0.821(5) 1 calc R U P B 1
H59B H -0.096717 0.113649 0.860896 0.040 Uiso 0.821(5) 1 calc R U P B 1
C60 C -0.2064(3) 0.1901(3) 0.8504(2) 0.0418(8) Uani 0.821(5) 1 d D U P B 1
H60A H -0.226498 0.215783 0.817402 0.063 Uiso 0.821(5) 1 calc R U P B 1
H60B H -0.188868 0.234538 0.890893 0.063 Uiso 0.821(5) 1 calc R U P B 1
H60C H -0.265805 0.148045 0.855662 0.063 Uiso 0.821(5) 1 calc R U P B 1
C77 C 0.2412(2) 0.30699(18) 1.15435(14) 0.0264(6) Uani 0.866(5) 1 d D U P C 1
H77 H 0.253160 0.332243 1.117818 0.032 Uiso 0.866(5) 1 calc R U P C 1
C78 C 0.3199(2) 0.36059(17) 1.20920(12) 0.0377(6) Uani 0.866(5) 1 d D U P C 1
H78A H 0.305075 0.340744 1.247564 0.045 Uiso 0.866(5) 1 calc R U P C 1
H78B H 0.392856 0.351279 1.197298 0.045 Uiso 0.866(5) 1 calc R U P C 1
C79 C 0.3147(6) 0.4560(3) 1.2259(3) 0.0473(13) Uani 0.866(5) 1 d D U P C 1
H79A H 0.337215 0.477557 1.189735 0.071 Uiso 0.866(5) 1 calc R U P C 1
H79B H 0.361967 0.486078 1.263530 0.071 Uiso 0.866(5) 1 calc R U P C 1
H79C H 0.241641 0.465492 1.235029 0.071 Uiso 0.866(5) 1 calc R U P C 1
C80 C 0.26377(19) 0.21485(15) 1.13136(15) 0.0290(5) Uani 0.866(5) 1 d D U P C 1
H80A H 0.276736 0.194441 1.168966 0.035 Uiso 0.866(5) 1 calc R U P C 1
H80B H 0.200328 0.177992 1.106620 0.035 Uiso 0.866(5) 1 calc R U P C 1
C81 C 0.3595(4) 0.2065(3) 1.0898(2) 0.0507(11) Uani 0.866(5) 1 d D U P C 1
H81A H 0.347143 0.226680 1.052525 0.076 Uiso 0.866(5) 1 calc R U P C 1
H81B H 0.369590 0.146691 1.075668 0.076 Uiso 0.866(5) 1 calc R U P C 1
H81C H 0.423187 0.240943 1.114694 0.076 Uiso 0.866(5) 1 calc R U P C 1
C56A C -0.0112(17) 0.203(2) 0.8257(15) 0.029(3) Uani 0.179(5) 1 d D U P B 2
H56A H 0.015652 0.254465 0.861535 0.035 Uiso 0.179(5) 1 calc R U P B 2
C57A C -0.0462(13) 0.2358(12) 0.7703(10) 0.035(3) Uani 0.179(5) 1 d D U P B 2
H57C H -0.072145 0.186205 0.733310 0.041 Uiso 0.179(5) 1 calc R U P B 2
H57D H -0.106647 0.266887 0.783646 0.041 Uiso 0.179(5) 1 calc R U P B 2
C58A C 0.0406(9) 0.2945(9) 0.7486(6) 0.043(3) Uani 0.179(5) 1 d D U P B 2
H58D H 0.011972 0.311922 0.713187 0.064 Uiso 0.179(5) 1 calc R U P B 2
H58E H 0.100401 0.264072 0.734412 0.064 Uiso 0.179(5) 1 calc R U P B 2
H58F H 0.064972 0.345006 0.784289 0.064 Uiso 0.179(5) 1 calc R U P B 2
C59A C -0.1048(17) 0.1539(14) 0.8515(9) 0.032(3) Uani 0.179(5) 1 d D U P B 2
H59C H -0.077621 0.131997 0.885484 0.038 Uiso 0.179(5) 1 calc R U P B 2
H59D H -0.138672 0.104458 0.816593 0.038 Uiso 0.179(5) 1 calc R U P B 2
C60A C -0.1883(16) 0.2108(14) 0.8786(11) 0.050(4) Uani 0.179(5) 1 d D U P B 2
H60D H -0.225993 0.222862 0.843471 0.075 Uiso 0.179(5) 1 calc R U P B 2
H60E H -0.153009 0.264483 0.907861 0.075 Uiso 0.179(5) 1 calc R U P B 2
H60F H -0.239247 0.181448 0.901701 0.075 Uiso 0.179(5) 1 calc R U P B 2
C77A C 0.2371(11) 0.2763(9) 1.1561(8) 0.024(3) Uani 0.134(5) 1 d D U P C 2
H77A H 0.256400 0.257151 1.193816 0.028 Uiso 0.134(5) 1 calc R U P C 2
C78A C 0.3127(12) 0.3601(9) 1.1613(7) 0.033(3) Uani 0.134(5) 1 d D U P C 2
H78C H 0.385184 0.345961 1.153420 0.040 Uiso 0.134(5) 1 calc R U P C 2
H78D H 0.291648 0.382985 1.126443 0.040 Uiso 0.134(5) 1 calc R U P C 2
C79A C 0.319(4) 0.4312(18) 1.2238(14) 0.039(6) Uani 0.134(5) 1 d D U P C 2
H79D H 0.374698 0.478102 1.222213 0.058 Uiso 0.134(5) 1 calc R U P C 2
H79E H 0.335733 0.409184 1.259526 0.058 Uiso 0.134(5) 1 calc R U P C 2
H79F H 0.250507 0.451901 1.229775 0.058 Uiso 0.134(5) 1 calc R U P C 2
C80A C 0.2611(10) 0.2076(8) 1.0971(8) 0.022(3) Uani 0.134(5) 1 d D U P C 2
H80C H 0.205685 0.156995 1.091157 0.027 Uiso 0.134(5) 1 calc R U P C 2
H80D H 0.254831 0.229150 1.059297 0.027 Uiso 0.134(5) 1 calc R U P C 2
C81A C 0.3688(13) 0.1794(14) 1.0982(11) 0.026(4) Uani 0.134(5) 1 d D U P C 2
H81D H 0.376782 0.137089 1.057753 0.039 Uiso 0.134(5) 1 calc R U P C 2
H81E H 0.374575 0.154101 1.133567 0.039 Uiso 0.134(5) 1 calc R U P C 2
H81F H 0.424845 0.228753 1.104089 0.039 Uiso 0.134(5) 1 calc R U P C 2
C92A C 0.7264(8) 0.4728(8) 0.3956(6) 0.081(3) Uani 0.243(2) 1 d D U P D -2
H92A H 0.673204 0.474264 0.362670 0.097 Uiso 0.243(2) 1 calc R U P D -2
H92B H 0.695588 0.430926 0.417946 0.097 Uiso 0.243(2) 1 calc R U P D -2
C93A C 0.8279(10) 0.4467(10) 0.3642(5) 0.082(3) Uani 0.243(2) 1 d D U P D -2
H93A H 0.859866 0.489226 0.342784 0.099 Uiso 0.243(2) 1 calc R U P D -2
H93B H 0.811441 0.390635 0.331879 0.099 Uiso 0.243(2) 1 calc R U P D -2
C94A C 0.9060(9) 0.4418(7) 0.4171(6) 0.078(3) Uani 0.243(2) 1 d D U P D -2
H94A H 0.872582 0.401335 0.439955 0.094 Uiso 0.243(2) 1 calc R U P D -2
H94B H 0.970876 0.421401 0.398150 0.094 Uiso 0.243(2) 1 calc R U P D -2
C95A C 0.9343(7) 0.5298(8) 0.4631(6) 0.088(3) Uani 0.243(2) 1 d D U P D -2
H95A H 0.970043 0.569380 0.440293 0.105 Uiso 0.243(2) 1 calc R U P D -2
H95B H 0.984193 0.527914 0.497614 0.105 Uiso 0.243(2) 1 calc R U P D -2
C96A C 0.8352(9) 0.5617(8) 0.4916(5) 0.066(2) Uani 0.243(2) 1 d D U P D -2
H96A H 0.804924 0.525852 0.518718 0.080 Uiso 0.243(2) 1 calc R U P D -2
H96B H 0.854816 0.620754 0.519353 0.080 Uiso 0.243(2) 1 calc R U P D -2
C97A C 0.7542(9) 0.5603(8) 0.4429(7) 0.089(3) Uani 0.243(2) 1 d D U P D -2
H97A H 0.780710 0.602192 0.419654 0.107 Uiso 0.243(2) 1 calc R U P D -2
H97B H 0.689306 0.577368 0.464017 0.107 Uiso 0.243(2) 1 calc R U P D -2
C92B C 0.7722(11) 0.4349(6) 0.4242(6) 0.085(3) Uani 0.270(3) 1 d D U P E 3
H92C H 0.705828 0.397877 0.428632 0.102 Uiso 0.270(3) 1 calc R U P E 3
H92D H 0.832931 0.407474 0.432368 0.102 Uiso 0.270(3) 1 calc R U P E 3
C93B C 0.7744(8) 0.4439(6) 0.3566(5) 0.069(2) Uani 0.270(3) 1 d D U P E 3
H93C H 0.774359 0.387316 0.325714 0.083 Uiso 0.270(3) 1 calc R U P E 3
H93D H 0.709978 0.466069 0.346882 0.083 Uiso 0.270(3) 1 calc R U P E 3
C94B C 0.8724(15) 0.5039(9) 0.3497(6) 0.072(3) Uani 0.270(3) 1 d D U P E 3
H94C H 0.936861 0.480189 0.357047 0.086 Uiso 0.270(3) 1 calc R U P E 3
H94D H 0.872281 0.510151 0.305897 0.086 Uiso 0.270(3) 1 calc R U P E 3
C95B C 0.8740(11) 0.5893(6) 0.3971(6) 0.075(3) Uani 0.270(3) 1 d D U P E 3
H95C H 0.810270 0.613554 0.389268 0.090 Uiso 0.270(3) 1 calc R U P E 3
H95D H 0.937718 0.628646 0.392114 0.090 Uiso 0.270(3) 1 calc R U P E 3
C96B C 0.8757(9) 0.5801(6) 0.4651(5) 0.076(2) Uani 0.270(3) 1 d D U P E 3
H96C H 0.940540 0.557510 0.473471 0.091 Uiso 0.270(3) 1 calc R U P E 3
H96D H 0.876893 0.636582 0.496331 0.091 Uiso 0.270(3) 1 calc R U P E 3
C97B C 0.7782(15) 0.5202(9) 0.4724(6) 0.074(3) Uani 0.270(3) 1 d D U P E 3
H97C H 0.780221 0.513055 0.515998 0.089 Uiso 0.270(3) 1 calc R U P E 3
H97D H 0.713784 0.545107 0.466948 0.089 Uiso 0.270(3) 1 calc R U P E 3
C89 C 0.4593(3) 0.5270(3) 1.06376(19) 0.0864(11) Uani 1 1 d . . . . .
H89A H 0.520096 0.566444 1.089472 0.104 Uiso 1 1 calc R U . . .
H89B H 0.399129 0.524397 1.091877 0.104 Uiso 1 1 calc R U . . .
C90 C 0.4895(3) 0.4399(2) 1.0389(2) 0.0902(12) Uani 1 1 d . . . . .
H90A H 0.515990 0.421730 1.075048 0.108 Uiso 1 1 calc R U . . .
H90B H 0.425852 0.398889 1.018556 0.108 Uiso 1 1 calc R U . . .
C91 C 0.5728(3) 0.4388(2) 0.9918(2) 0.0841(11) Uani 1 1 d . . . . .
H91A H 0.586812 0.379662 0.974176 0.101 Uiso 1 1 calc R U . . .
H91B H 0.639484 0.473953 1.013677 0.101 Uiso 1 1 calc R U . . .
C92 C 0.7225(5) 0.4376(4) 0.4080(3) 0.0678(17) Uani 0.487(3) 1 d D U P F 1
H92E H 0.669851 0.456157 0.383253 0.081 Uiso 0.487(3) 1 calc R U P F 1
H92F H 0.688422 0.385813 0.418759 0.081 Uiso 0.487(3) 1 calc R U P F 1
C93 C 0.8207(6) 0.4184(3) 0.3683(3) 0.0643(17) Uani 0.487(3) 1 d D U P F 1
H93E H 0.877050 0.406151 0.394478 0.077 Uiso 0.487(3) 1 calc R U P F 1
H93F H 0.800906 0.368652 0.330502 0.077 Uiso 0.487(3) 1 calc R U P F 1
C94 C 0.8595(7) 0.4994(5) 0.3475(3) 0.0619(17) Uani 0.487(3) 1 d D U P F 1
H94E H 0.917960 0.489432 0.318176 0.074 Uiso 0.487(3) 1 calc R U P F 1
H94F H 0.800575 0.514366 0.324916 0.074 Uiso 0.487(3) 1 calc R U P F 1
C95 C 0.8978(6) 0.5708(4) 0.4064(4) 0.080(2) Uani 0.487(3) 1 d D U P F 1
H95E H 0.926259 0.622776 0.394124 0.096 Uiso 0.487(3) 1 calc R U P F 1
H95F H 0.955684 0.555017 0.429230 0.096 Uiso 0.487(3) 1 calc R U P F 1
C96 C 0.8063(5) 0.5884(3) 0.4502(3) 0.0714(17) Uani 0.487(3) 1 d D U P F 1
H96E H 0.750143 0.607479 0.428313 0.086 Uiso 0.487(3) 1 calc R U P F 1
H96F H 0.832069 0.634274 0.489480 0.086 Uiso 0.487(3) 1 calc R U P F 1
C97 C 0.7604(7) 0.5068(4) 0.4677(3) 0.0587(15) Uani 0.487(3) 1 d D U P F 1
H97E H 0.815712 0.488965 0.491041 0.070 Uiso 0.487(3) 1 calc R U P F 1
H97F H 0.700460 0.517775 0.495748 0.070 Uiso 0.487(3) 1 calc R U P F 1

loop_
_atom_site_aniso_label
_atom_site_aniso_U_11
_atom_site_aniso_U_22
_atom_site_aniso_U_33
_atom_site_aniso_U_23
_atom_site_aniso_U_13
_atom_site_aniso_U_12
Ca1 0.02497(17) 0.01787(16) 0.01797(16) 0.00607(12) -0.00201(12) 0.00438(12)
N1 0.0223(7) 0.0201(7) 0.0172(7) 0.0053(5) -0.0010(5) 0.0010(5)
N2 0.0184(6) 0.0205(7) 0.0168(6) 0.0062(5) -0.0006(5) 0.0020(5)
C1 0.0485(12) 0.0194(9) 0.0241(9) 0.0055(7) -0.0060(8) 0.0014(8)
C2 0.0276(9) 0.0195(8) 0.0212(8) 0.0059(7) -0.0003(7) -0.0003(6)
C3 0.0364(10) 0.0176(8) 0.0230(9) 0.0071(7) -0.0032(7) 0.0019(7)
C4 0.0230(8) 0.0226(8) 0.0203(8) 0.0095(7) -0.0013(6) 0.0020(6)
C5 0.0402(10) 0.0222(9) 0.0232(9) 0.0095(7) -0.0043(7) 0.0055(7)
C6 0.0271(9) 0.0173(8) 0.0196(8) 0.0050(6) -0.0041(6) 0.0015(6)
C7 0.0259(9) 0.0223(8) 0.0271(9) 0.0036(7) -0.0037(7) 0.0025(7)
C8 0.0314(10) 0.0285(9) 0.0322(10) 0.0052(8) -0.0106(8) 0.0059(8)
C9 0.0457(12) 0.0297(10) 0.0225(9) 0.0073(7) -0.0094(8) 0.0075(8)
C10 0.0417(11) 0.0252(9) 0.0220(9) 0.0083(7) 0.0006(7) 0.0068(8)
C11 0.0300(9) 0.0190(8) 0.0226(8) 0.0077(7) -0.0015(7) 0.0037(7)
C12 0.0237(9) 0.0338(10) 0.0324(10) 0.0009(8) -0.0016(7) 0.0014(7)
C13 0.0240(10) 0.0420(12) 0.0451(12) -0.0019(10) -0.0060(8) 0.0010(8)
C14 0.0261(11) 0.0611(16) 0.0604(16) -0.0073(13) 0.0000(10) 0.0071(10)
C15 0.0366(11) 0.0435(12) 0.0427(12) 0.0110(10) 0.0097(9) -0.0017(9)
C16 0.0544(15) 0.0408(13) 0.0636(17) 0.0094(12) 0.0032(12) -0.0098(11)
C17 0.0286(9) 0.0279(9) 0.0253(9) 0.0098(7) 0.0030(7) 0.0076(7)
C18 0.0371(11) 0.0467(12) 0.0331(11) 0.0062(9) 0.0095(8) 0.0134(9)
C19 0.0548(15) 0.0451(13) 0.0454(13) -0.0037(11) 0.0052(11) 0.0216(11)
C20 0.0273(10) 0.0309(10) 0.0414(11) 0.0100(9) -0.0005(8) 0.0044(8)
C21 0.0372(13) 0.0457(14) 0.093(2) -0.0014(14) -0.0236(13) 0.0099(11)
C22 0.0232(8) 0.0199(8) 0.0170(8) 0.0073(6) -0.0015(6) 0.0046(6)
C23 0.0259(9) 0.0254(8) 0.0202(8) 0.0097(7) 0.0005(6) 0.0062(7)
C24 0.0326(10) 0.0340(10) 0.0200(8) 0.0083(7) 0.0038(7) 0.0113(8)
C25 0.0369(10) 0.0329(10) 0.0176(8) 0.0036(7) -0.0040(7) 0.0077(8)
C26 0.0278(9) 0.0287(9) 0.0222(9) 0.0061(7) -0.0057(7) 0.0014(7)
C27 0.0230(8) 0.0220(8) 0.0192(8) 0.0071(6) -0.0023(6) 0.0043(6)
C28 0.0247(9) 0.0315(9) 0.0246(9) 0.0118(7) 0.0044(7) 0.0042(7)
C29 0.0347(11) 0.0558(14) 0.0354(11) 0.0238(10) 0.0086(9) 0.0027(10)
C30 0.0517(14) 0.0669(16) 0.0460(13) 0.0396(13) 0.0119(11) 0.0087(12)
C31 0.0250(9) 0.0383(11) 0.0413(11) 0.0174(9) 0.0025(8) 0.0060(8)
C32 0.0309(12) 0.0758(19) 0.099(2) 0.0543(18) -0.0157(13) -0.0052(12)
C33 0.0195(8) 0.0291(9) 0.0207(8) 0.0084(7) -0.0027(6) 0.0017(7)
C34 0.0249(9) 0.0333(10) 0.0257(9) 0.0066(7) 0.0001(7) 0.0066(7)
C35 0.0413(12) 0.0398(12) 0.0399(12) 0.0099(9) -0.0060(9) 0.0165(9)
C36 0.0217(9) 0.0333(10) 0.0281(9) 0.0094(8) -0.0034(7) 0.0004(7)
C37 0.0232(9) 0.0496(13) 0.0394(11) 0.0144(10) 0.0001(8) -0.0041(8)
C38 0.0256(8) 0.0181(8) 0.0210(8) 0.0071(6) -0.0014(6) 0.0060(6)
C39 0.0280(9) 0.0243(9) 0.0258(9) 0.0077(7) -0.0034(7) 0.0057(7)
C40 0.0358(10) 0.0262(9) 0.0255(9) 0.0060(7) -0.0093(7) 0.0057(7)
C41 0.0439(11) 0.0236(9) 0.0170(8) 0.0053(7) -0.0016(7) 0.0103(8)
C42 0.0321(9) 0.0230(8) 0.0212(8) 0.0088(7) 0.0026(7) 0.0084(7)
C43 0.0283(9) 0.0175(8) 0.0190(8) 0.0063(6) 0.0005(6) 0.0066(6)
C44 0.0265(9) 0.0364(10) 0.0264(9) 0.0089(8) 0.0004(7) 0.0043(8)
B1 0.0261(10) 0.0209(9) 0.0221(9) 0.0078(7) 0.0005(7) 0.0061(7)
Ca2 0.02027(16) 0.01718(16) 0.01832(16) 0.00622(12) 0.00201(12) 0.00111(12)
N3 0.0148(6) 0.0205(7) 0.0168(6) 0.0065(5) -0.0001(5) 0.0022(5)
N4 0.0182(6) 0.0199(7) 0.0176(7) 0.0057(5) 0.0011(5) 0.0037(5)
C45 0.0241(8) 0.0241(8) 0.0223(8) 0.0101(7) 0.0019(6) 0.0014(7)
C46 0.0128(7) 0.0232(8) 0.0203(8) 0.0087(6) -0.0017(6) 0.0018(6)
C47 0.0208(8) 0.0176(8) 0.0235(8) 0.0077(6) -0.0007(6) 0.0003(6)
C48 0.0198(8) 0.0186(8) 0.0203(8) 0.0051(6) -0.0018(6) 0.0049(6)
C49 0.0338(10) 0.0186(8) 0.0255(9) 0.0049(7) 0.0011(7) 0.0026(7)
C50 0.0183(8) 0.0215(8) 0.0168(8) 0.0074(6) 0.0008(6) 0.0011(6)
C51 0.0231(8) 0.0222(8) 0.0201(8) 0.0073(7) -0.0012(6) 0.0013(6)
C52 0.0297(9) 0.0315(9) 0.0193(8) 0.0077(7) -0.0048(7) -0.0004(7)
C53 0.0357(10) 0.0325(10) 0.0177(8) 0.0036(7) 0.0031(7) 0.0015(8)
C54 0.0306(9) 0.0285(9) 0.0219(9) 0.0067(7) 0.0072(7) 0.0076(7)
C55 0.0202(8) 0.0234(8) 0.0200(8) 0.0083(7) 0.0030(6) 0.0017(6)
C61 0.0185(8) 0.0290(9) 0.0210(8) 0.0096(7) 0.0038(6) 0.0073(7)
C62 0.0192(8) 0.0316(9) 0.0267(9) 0.0091(7) 0.0005(7) 0.0046(7)
C63 0.0261(9) 0.0379(11) 0.0393(11) 0.0144(9) 0.0068(8) 0.0009(8)
C64 0.0230(9) 0.0310(10) 0.0314(10) 0.0117(8) 0.0063(7) 0.0101(7)
C65 0.0303(10) 0.0426(12) 0.0416(11) 0.0177(9) 0.0031(8) 0.0174(9)
C66 0.0275(9) 0.0193(8) 0.0209(8) 0.0063(6) 0.0040(7) 0.0040(6)
C67 0.0309(9) 0.0213(8) 0.0297(9) 0.0085(7) 0.0100(7) 0.0068(7)
C68 0.0406(11) 0.0326(10) 0.0373(11) 0.0121(9) 0.0199(9) 0.0112(8)
C69 0.0617(14) 0.0387(11) 0.0245(10) 0.0098(9) 0.0179(9) 0.0105(10)
C70 0.0516(13) 0.0406(11) 0.0213(9) 0.0095(8) 0.0026(8) 0.0074(9)
C71 0.0351(10) 0.0299(9) 0.0215(9) 0.0072(7) 0.0015(7) 0.0046(8)
C72 0.0235(9) 0.0296(10) 0.0391(11) 0.0086(8) 0.0076(8) 0.0090(7)
C73 0.0266(10) 0.0374(11) 0.0447(12) 0.0162(9) 0.0006(8) 0.0080(8)
C74 0.0463(13) 0.0359(12) 0.0665(16) 0.0194(11) 0.0078(11) 0.0168(10)
C75 0.0277(10) 0.0350(11) 0.0647(15) 0.0139(10) 0.0148(10) 0.0098(8)
C76 0.0220(10) 0.0492(14) 0.089(2) 0.0106(13) 0.0046(11) 0.0064(9)
C82 0.0215(8) 0.0168(7) 0.0226(8) 0.0079(6) 0.0021(6) 0.0011(6)
C83 0.0251(9) 0.0225(8) 0.0292(9) 0.0082(7) 0.0043(7) 0.0030(7)
C84 0.0331(10) 0.0254(9) 0.0260(9) 0.0050(7) 0.0090(7) 0.0018(7)
C85 0.0367(10) 0.0273(9) 0.0194(8) 0.0066(7) 0.0002(7) -0.0039(8)
C86 0.0284(9) 0.0236(8) 0.0213(8) 0.0085(7) -0.0029(7) -0.0020(7)
C87 0.0209(8) 0.0178(8) 0.0206(8) 0.0076(6) -0.0007(6) -0.0013(6)
C88 0.0233(9) 0.0370(10) 0.0297(9) 0.0128(8) -0.0006(7) 0.0076(7)
B2 0.0203(9) 0.0184(9) 0.0242(9) 0.0086(7) -0.0013(7) 0.0007(7)
C56 0.0228(16) 0.0268(17) 0.0223(16) 0.0067(13) -0.0078(13) 0.0032(13)
C57 0.037(2) 0.0301(17) 0.0379(17) 0.0131(13) -0.0115(13) 0.0023(13)
C58 0.0471(16) 0.0281(13) 0.065(2) 0.0148(13) -0.0222(14) 0.0022(11)
C59 0.0255(14) 0.0338(17) 0.045(2) 0.0172(17) -0.0002(16) 0.0067(11)
C60 0.0257(15) 0.041(2) 0.063(2) 0.0195(18) -0.0008(16) 0.0092(13)
C77 0.0301(12) 0.0256(14) 0.0224(11) 0.0074(11) -0.0048(9) 0.0004(10)
C78 0.0415(14) 0.0398(15) 0.0274(13) 0.0037(10) -0.0125(10) 0.0048(10)
C79 0.055(2) 0.039(3) 0.0377(18) -0.0038(16) -0.0157(15) 0.004(3)
C80 0.0295(11) 0.0278(12) 0.0306(15) 0.0094(11) -0.0015(10) 0.0048(9)
C81 0.047(2) 0.039(2) 0.060(3) 0.0037(16) 0.0189(18) 0.0064(15)
C56A 0.024(6) 0.034(7) 0.032(7) 0.013(6) -0.003(6) 0.008(5)
C57A 0.028(6) 0.041(7) 0.041(6) 0.022(5) -0.005(5) 0.005(5)
C58A 0.026(5) 0.064(7) 0.054(7) 0.050(6) -0.006(5) -0.007(5)
C59A 0.024(5) 0.038(6) 0.037(7) 0.016(6) 0.007(5) 0.008(4)
C60A 0.037(8) 0.054(9) 0.062(10) 0.017(8) 0.010(7) 0.015(7)
C77A 0.025(5) 0.025(6) 0.018(5) 0.007(5) -0.009(4) -0.007(5)
C78A 0.032(5) 0.028(5) 0.033(6) -0.002(5) -0.012(5) 0.001(4)
C79A 0.037(9) 0.034(13) 0.038(10) -0.007(9) -0.006(7) 0.013(11)
C80A 0.022(5) 0.020(5) 0.024(6) 0.005(5) -0.005(5) 0.003(4)
C81A 0.015(6) 0.036(10) 0.028(7) 0.012(7) -0.010(5) 0.000(7)
C92A 0.068(5) 0.075(5) 0.093(5) 0.015(4) 0.015(4) 0.009(4)
C93A 0.063(5) 0.082(5) 0.091(5) 0.007(5) 0.039(4) 0.006(5)
C94A 0.065(4) 0.069(4) 0.096(5) 0.013(4) 0.014(4) 0.015(4)
C95A 0.066(4) 0.077(5) 0.107(5) 0.004(4) 0.006(4) 0.013(4)
C96A 0.058(4) 0.059(4) 0.080(5) 0.017(4) 0.015(4) 0.011(4)
C97A 0.072(5) 0.084(5) 0.105(5) 0.014(5) 0.016(5) 0.018(4)
C92B 0.075(5) 0.071(4) 0.103(5) 0.020(4) 0.022(4) 0.001(4)
C93B 0.049(4) 0.062(4) 0.097(5) 0.009(4) -0.009(4) 0.033(4)
C94B 0.060(5) 0.077(5) 0.079(5) 0.023(4) 0.019(4) 0.006(4)
C95B 0.069(5) 0.064(4) 0.093(5) 0.022(4) 0.017(4) 0.008(4)
C96B 0.065(4) 0.068(4) 0.087(5) 0.004(4) 0.001(4) 0.023(4)
C97B 0.073(5) 0.075(5) 0.084(5) 0.030(4) 0.021(4) 0.028(4)
C89 0.0575(19) 0.103(3) 0.087(3) 0.014(2) -0.0038(17) -0.0015(19)
C90 0.069(2) 0.068(2) 0.137(4) 0.045(2) -0.021(2) -0.0095(17)
C91 0.065(2) 0.0556(18) 0.123(3) 0.013(2) -0.026(2) 0.0066(15)
C92 0.049(3) 0.060(3) 0.086(4) 0.014(3) 0.025(3) -0.006(3)
C93 0.065(3) 0.045(3) 0.075(3) 0.009(3) 0.019(3) -0.003(3)
C94 0.049(3) 0.076(3) 0.066(3) 0.024(3) 0.010(3) 0.015(3)
C95 0.068(4) 0.051(3) 0.111(4) 0.009(3) 0.036(3) -0.003(3)
C96 0.049(3) 0.051(3) 0.100(4) 0.000(3) 0.026(3) -0.001(2)
C97 0.057(3) 0.072(3) 0.063(3) 0.037(3) 0.022(3) 0.025(3)

loop_
_atom_type_symbol
_atom_type_description
_atom_type_scat_dispersion_real
_atom_type_scat_dispersion_imag
_atom_type_scat_source
C C 0.0181 0.0091 'International Tables Vol C Tables 4.2.6.8 and 6.1.1.4'
H H 0.0000 0.0000 'International Tables Vol C Tables 4.2.6.8 and 6.1.1.4'
B B 0.0090 0.0039 'International Tables Vol C Tables 4.2.6.8 and 6.1.1.4'
Ca Ca 0.3641 1.2855 'International Tables Vol C Tables 4.2.6.8 and 6.1.1.4'
N N 0.0311 0.0180 'International Tables Vol C Tables 4.2.6.8 and 6.1.1.4'

loop_
_exptl_crystal_face_index_h
_exptl_crystal_face_index_k
_exptl_crystal_face_index_l
_exptl_crystal_face_perp_dist
2 -1 2 0.0854
-2 1 -2 0.0946
-7 -1 7 0.1053
7 1 -7 0.1044
2 9 2 0.0617
-1 -2 0 0.0865
1 -9 -4 0.0823
2 -1 -2 0.1071
2 1 -1 0.0981
7 -5 7 0.0822
0 1 0 0.0553
0 -1 0 0.0627
3 -10 -2 0.0722
-3 -9 3 0.0765
-4 -5 -6 0.0937
2 6 8 0.1125
-2 -1 0 0.0914
-5 2 -11 0.1246
6 -2 10 0.1039
8 -1 3 0.0878
-5 9 -6 0.0885
5 -9 6 0.0834
-3 10 -4 0.0711
2 1 -2 0.1047
2 10 -5 0.0749
5 1 9 0.0989
2 -11 4 0.0720

loop_
_geom_angle_atom_site_label_1
_geom_angle_atom_site_label_2
_geom_angle_atom_site_label_3
_geom_angle
_geom_angle_site_symmetry_1
_geom_angle_site_symmetry_3
_geom_angle_publ_flag
N1 Ca1 C38 110.32(5) . . ?
N1 Ca1 C38 160.94(5) . 2_656 ?
N1 Ca1 C43 161.47(5) . 2_656 ?
N1 Ca1 C43 109.73(5) . . ?
N1 Ca1 B1 130.31(5) . . ?
N1 Ca1 B1 129.26(5) . 2_656 ?
N2 Ca1 N1 82.54(5) . . ?
N2 Ca1 C38 161.27(5) . . ?
N2 Ca1 C38 107.43(5) . 2_656 ?
N2 Ca1 C43 158.27(5) . . ?
N2 Ca1 C43 108.54(5) . 2_656 ?
N2 Ca1 B1 129.48(5) . . ?
N2 Ca1 B1 126.74(5) . 2_656 ?
C38 Ca1 C38 64.66(6) . 2_656 ?
C38 Ca1 C43 30.36(5) 2_656 2_656 ?
C38 Ca1 C43 55.61(5) . 2_656 ?
C38 Ca1 B1 55.78(5) . 2_656 ?
C38 Ca1 B1 55.39(5) 2_656 . ?
C38 Ca1 B1 31.82(5) . . ?
C38 Ca1 B1 32.03(5) 2_656 2_656 ?
C43 Ca1 C38 30.56(5) . . ?
C43 Ca1 C38 55.95(5) . 2_656 ?
C43 Ca1 C43 65.12(6) . 2_656 ?
C43 Ca1 B1 55.99(5) . . ?
C43 Ca1 B1 31.47(5) 2_656 . ?
C43 Ca1 B1 31.86(5) . 2_656 ?
B1 Ca1 C43 56.02(5) 2_656 2_656 ?
B1 Ca1 B1 66.42(7) 2_656 . ?
C2 N1 Ca1 126.53(11) . . ?
C2 N1 C6 116.54(14) . . ?
C6 N1 Ca1 116.75(10) . . ?
C4 N2 Ca1 126.71(11) . . ?
C4 N2 C22 115.53(13) . . ?
C22 N2 Ca1 117.45(10) . . ?
H1AA C1 H1AB 109.5 . . ?
H1AA C1 H1AC 109.5 . . ?
H1AB C1 H1AC 109.5 . . ?
H1BD C1 H1BE 109.5 . . ?
H1BD C1 H1BF 109.5 . . ?
H1BE C1 H1BF 109.5 . . ?
C2 C1 H1AA 109.5 . . ?
C2 C1 H1AB 109.5 . . ?
C2 C1 H1AC 109.5 . . ?
C2 C1 H1BD 109.5 . . ?
C2 C1 H1BE 109.5 . . ?
C2 C1 H1BF 109.5 . . ?
N1 C2 C1 120.79(16) . . ?
N1 C2 C3 125.80(16) . . ?
C3 C2 C1 113.40(15) . . ?
C2 C3 H3 113.6 . . ?
C2 C3 C4 132.74(16) . . ?
C4 C3 H3 113.6 . . ?
N2 C4 C3 125.66(15) . . ?
N2 C4 C5 121.13(15) . . ?
C3 C4 C5 113.21(15) . . ?
C4 C5 H5A 109.5 . . ?
C4 C5 H5B 109.5 . . ?
C4 C5 H5C 109.5 . . ?
H5A C5 H5B 109.5 . . ?
H5A C5 H5C 109.5 . . ?
H5B C5 H5C 109.5 . . ?
C7 C6 N1 119.95(16) . . ?
C7 C6 C11 120.59(16) . . ?
C11 C6 N1 119.46(15) . . ?
C6 C7 C12 121.68(16) . . ?
C8 C7 C6 117.99(17) . . ?
C8 C7 C12 120.30(17) . . ?
C7 C8 H8 119.1 . . ?
C9 C8 C7 121.75(18) . . ?
C9 C8 H8 119.1 . . ?
C8 C9 H9 120.1 . . ?
C8 C9 C10 119.88(17) . . ?
C10 C9 H9 120.1 . . ?
C9 C10 H10 119.4 . . ?
C9 C10 C11 121.14(18) . . ?
C11 C10 H10 119.4 . . ?
C6 C11 C17 121.19(15) . . ?
C10 C11 C6 118.62(17) . . ?
C10 C11 C17 120.20(17) . . ?
C7 C12 H12 106.8 . . ?
C7 C12 C13 113.06(17) . . ?
C7 C12 C15 111.86(17) . . ?
C13 C12 H12 106.8 . . ?
C15 C12 H12 106.8 . . ?
C15 C12 C13 111.12(17) . . ?
C12 C13 H13A 108.9 . . ?
C12 C13 H13B 108.9 . . ?
H13A C13 H13B 107.7 . . ?
C14 C13 C12 113.5(2) . . ?
C14 C13 H13A 108.9 . . ?
C14 C13 H13B 108.9 . . ?
C13 C14 H14A 109.5 . . ?
C13 C14 H14B 109.5 . . ?
C13 C14 H14C 109.5 . . ?
H14A C14 H14B 109.5 . . ?
H14A C14 H14C 109.5 . . ?
H14B C14 H14C 109.5 . . ?
C12 C15 H15A 108.8 . . ?
C12 C15 H15B 108.8 . . ?
C12 C15 C16 113.8(2) . . ?
H15A C15 H15B 107.7 . . ?
C16 C15 H15A 108.8 . . ?
C16 C15 H15B 108.8 . . ?
C15 C16 H16A 109.5 . . ?
C15 C16 H16B 109.5 . . ?
C15 C16 H16C 109.5 . . ?
H16A C16 H16B 109.5 . . ?
H16A C16 H16C 109.5 . . ?
H16B C16 H16C 109.5 . . ?
C11 C17 H17 107.0 . . ?
C11 C17 C18 113.96(16) . . ?
C11 C17 C20 110.72(15) . . ?
C18 C17 H17 107.0 . . ?
C20 C17 H17 107.0 . . ?
C20 C17 C18 110.72(16) . . ?
C17 C18 H18A 108.4 . . ?
C17 C18 H18B 108.4 . . ?
H18A C18 H18B 107.4 . . ?
C19 C18 C17 115.57(18) . . ?
C19 C18 H18A 108.4 . . ?
C19 C18 H18B 108.4 . . ?
C18 C19 H19A 109.5 . . ?
C18 C19 H19B 109.5 . . ?
C18 C19 H19C 109.5 . . ?
H19A C19 H19B 109.5 . . ?
H19A C19 H19C 109.5 . . ?
H19B C19 H19C 109.5 . . ?
C17 C20 H20A 108.7 . . ?
C17 C20 H20B 108.7 . . ?
H20A C20 H20B 107.6 . . ?
C21 C20 C17 114.11(18) . . ?
C21 C20 H20A 108.7 . . ?
C21 C20 H20B 108.7 . . ?
C20 C21 H21A 109.5 . . ?
C20 C21 H21B 109.5 . . ?
C20 C21 H21C 109.5 . . ?
H21A C21 H21B 109.5 . . ?
H21A C21 H21C 109.5 . . ?
H21B C21 H21C 109.5 . . ?
C23 C22 N2 118.73(15) . . ?
C27 C22 N2 120.25(14) . . ?
C27 C22 C23 121.01(15) . . ?
C22 C23 C28 121.63(15) . . ?
C24 C23 C22 118.31(16) . . ?
C24 C23 C28 120.06(16) . . ?
C23 C24 H24 119.4 . . ?
C25 C24 C23 121.17(17) . . ?
C25 C24 H24 119.4 . . ?
C24 C25 H25 120.1 . . ?
C24 C25 C26 119.90(17) . . ?
C26 C25 H25 120.1 . . ?
C25 C26 H26 119.2 . . ?
C25 C26 C27 121.69(17) . . ?
C27 C26 H26 119.2 . . ?
C22 C27 C33 122.10(15) . . ?
C26 C27 C22 117.86(16) . . ?
C26 C27 C33 120.04(15) . . ?
C23 C28 H28 107.5 . . ?
C23 C28 C29 112.90(16) . . ?
C23 C28 C31 110.76(15) . . ?
C29 C28 H28 107.5 . . ?
C31 C28 H28 107.5 . . ?
C31 C28 C29 110.56(16) . . ?
C28 C29 H29A 108.8 . . ?
C28 C29 H29B 108.8 . . ?
H29A C29 H29B 107.7 . . ?
C30 C29 C28 113.85(18) . . ?
C30 C29 H29A 108.8 . . ?
C30 C29 H29B 108.8 . . ?
C29 C30 H30A 109.5 . . ?
C29 C30 H30B 109.5 . . ?
C29 C30 H30C 109.5 . . ?
H30A C30 H30B 109.5 . . ?
H30A C30 H30C 109.5 . . ?
H30B C30 H30C 109.5 . . ?
C28 C31 H31A 108.5 . . ?
C28 C31 H31B 108.5 . . ?
H31A C31 H31B 107.5 . . ?
C32 C31 C28 114.91(18) . . ?
C32 C31 H31A 108.5 . . ?
C32 C31 H31B 108.5 . . ?
C31 C32 H32A 109.5 . . ?
C31 C32 H32B 109.5 . . ?
C31 C32 H32C 109.5 . . ?
H32A C32 H32B 109.5 . . ?
H32A C32 H32C 109.5 . . ?
H32B C32 H32C 109.5 . . ?
C27 C33 H33 106.6 . . ?
C27 C33 C34 113.44(14) . . ?
C27 C33 C36 112.44(14) . . ?
C34 C33 H33 106.6 . . ?
C36 C33 H33 106.6 . . ?
C36 C33 C34 110.71(15) . . ?
C33 C34 H34A 108.7 . . ?
C33 C34 H34B 108.7 . . ?
H34A C34 H34B 107.6 . . ?
C35 C34 C33 114.31(16) . . ?
C35 C34 H34A 108.7 . . ?
C35 C34 H34B 108.7 . . ?
C34 C35 H35A 109.5 . . ?
C34 C35 H35B 109.5 . . ?
C34 C35 H35C 109.5 . . ?
H35A C35 H35B 109.5 . . ?
H35A C35 H35C 109.5 . . ?
H35B C35 H35C 109.5 . . ?
C33 C36 H36A 108.7 . . ?
C33 C36 H36B 108.7 . . ?
H36A C36 H36B 107.6 . . ?
C37 C36 C33 114.04(16) . . ?
C37 C36 H36A 108.7 . . ?
C37 C36 H36B 108.7 . . ?
C36 C37 H37A 109.5 . . ?
C36 C37 H37B 109.5 . . ?
C36 C37 H37C 109.5 . . ?
H37A C37 H37B 109.5 . . ?
H37A C37 H37C 109.5 . . ?
H37B C37 H37C 109.5 . . ?
Ca1 C38 Ca1 115.34(6) . 2_656 ?
C39 C38 Ca1 122.24(11) . . ?
C39 C38 Ca1 122.39(11) . 2_656 ?
C39 C38 C43 117.04(15) . . ?
C39 C38 B1 120.71(16) . . ?
C43 C38 Ca1 74.40(9) . . ?
C43 C38 Ca1 75.67(9) . 2_656 ?
C43 C38 B1 122.25(15) . . ?
B1 C38 Ca1 75.73(9) . . ?
B1 C38 Ca1 74.33(10) . 2_656 ?
C38 C39 H39 118.5 . . ?
C40 C39 C38 122.95(18) . . ?
C40 C39 H39 118.5 . . ?
C39 C40 H40 119.8 . . ?
C39 C40 C41 120.37(17) . . ?
C41 C40 H40 119.8 . . ?
C40 C41 H41 120.2 . . ?
C42 C41 C40 119.69(17) . . ?
C42 C41 H41 120.2 . . ?
C41 C42 H42 118.4 . . ?
C41 C42 C43 123.12(17) . . ?
C43 C42 H42 118.4 . . ?
Ca1 C43 Ca1 114.88(6) . 2_656 ?
C38 C43 Ca1 75.04(9) . . ?
C38 C43 Ca1 73.97(9) . 2_656 ?
C38 C43 B1 121.31(15) . 2_656 ?
C42 C43 Ca1 121.83(11) . . ?
C42 C43 Ca1 123.19(11) . 2_656 ?
C42 C43 C38 116.82(15) . . ?
C42 C43 B1 121.86(16) . 2_656 ?
B1 C43 Ca1 75.05(10) 2_656 2_656 ?
B1 C43 Ca1 74.78(10) 2_656 . ?
H44A C44 H44B 109.5 . . ?
H44A C44 H44C 109.5 . . ?
H44B C44 H44C 109.5 . . ?
B1 C44 H44A 109.5 . . ?
B1 C44 H44B 109.5 . . ?
B1 C44 H44C 109.5 . . ?
Ca1 B1 Ca1 113.58(7) 2_656 . ?
C38 B1 Ca1 72.45(9) . . ?
C38 B1 Ca1 73.64(9) . 2_656 ?
C38 B1 C44 121.09(16) . . ?
C43 B1 Ca1 73.48(10) 2_656 . ?
C43 B1 Ca1 73.37(10) 2_656 2_656 ?
C43 B1 C38 116.45(16) 2_656 . ?
C43 B1 C44 122.45(16) 2_656 . ?
C44 B1 Ca1 121.65(12) . 2_656 ?
C44 B1 Ca1 124.76(12) . . ?
N3 Ca2 N4 80.55(5) . . ?
N3 Ca2 C82 109.28(5) . 2_557 ?
N3 Ca2 C82 161.10(5) . . ?
N3 Ca2 C87 109.47(5) . 2_557 ?
N3 Ca2 C87 159.89(5) . . ?
N3 Ca2 B2 129.60(5) . . ?
N3 Ca2 B2 128.67(5) . 2_557 ?
N4 Ca2 C82 109.24(5) . . ?
N4 Ca2 C82 166.62(5) . 2_557 ?
N4 Ca2 C87 112.96(5) . . ?
N4 Ca2 C87 155.85(5) . 2_557 ?
N4 Ca2 B2 125.60(5) . . ?
N4 Ca2 B2 135.11(5) . 2_557 ?
C82 Ca2 C82 64.23(6) . 2_557 ?
C82 Ca2 C87 55.20(5) 2_557 . ?
C82 Ca2 C87 55.41(5) . 2_557 ?
C82 Ca2 C87 30.29(5) . . ?
C82 Ca2 B2 31.64(5) . . ?
C82 Ca2 B2 31.52(5) 2_557 2_557 ?
C82 Ca2 B2 55.35(5) . 2_557 ?
C82 Ca2 B2 55.33(5) 2_557 . ?
C87 Ca2 C82 30.27(5) 2_557 2_557 ?
C87 Ca2 C87 64.48(6) 2_557 . ?
C87 Ca2 B2 31.50(5) . 2_557 ?
C87 Ca2 B2 55.52(5) . . ?
C87 Ca2 B2 31.60(5) 2_557 . ?
C87 Ca2 B2 55.49(5) 2_557 2_557 ?
B2 Ca2 B2 66.02(6) . 2_557 ?
C46 N3 Ca2 128.15(11) . . ?
C46 N3 C50 114.78(13) . . ?
C50 N3 Ca2 116.57(10) . . ?
C48 N4 Ca2 128.74(11) . . ?
C48 N4 C66 115.74(14) . . ?
C66 N4 Ca2 114.79(10) . . ?
H45A C45 H45B 109.5 . . ?
H45A C45 H45C 109.5 . . ?
H45B C45 H45C 109.5 . . ?
C46 C45 H45A 109.5 . . ?
C46 C45 H45B 109.5 . . ?
C46 C45 H45C 109.5 . . ?
N3 C46 C45 120.24(15) . . ?
N3 C46 C47 125.81(15) . . ?
C47 C46 C45 113.94(14) . . ?
C46 C47 H47 114.2 . . ?
C46 C47 C48 131.58(15) . . ?
C48 C47 H47 114.2 . . ?
N4 C48 C47 124.95(15) . . ?
N4 C48 C49 121.56(15) . . ?
C47 C48 C49 113.49(15) . . ?
C48 C49 H49A 109.5 . . ?
C48 C49 H49B 109.5 . . ?
C48 C49 H49C 109.5 . . ?
H49A C49 H49B 109.5 . . ?
H49A C49 H49C 109.5 . . ?
H49B C49 H49C 109.5 . . ?
C51 C50 N3 118.47(15) . . ?
C55 C50 N3 120.80(14) . . ?
C55 C50 C51 120.73(15) . . ?
C50 C51 C56 121.6(3) . . ?
C50 C51 C56A 123.1(12) . . ?
C52 C51 C50 118.77(16) . . ?
C52 C51 C56 119.7(3) . . ?
C52 C51 C56A 118.1(13) . . ?
C51 C52 H52 119.5 . . ?
C53 C52 C51 121.06(17) . . ?
C53 C52 H52 119.5 . . ?
C52 C53 H53 120.1 . . ?
C52 C53 C54 119.84(17) . . ?
C54 C53 H53 120.1 . . ?
C53 C54 H54 119.1 . . ?
C53 C54 C55 121.71(17) . . ?
C55 C54 H54 119.1 . . ?
C50 C55 C61 121.40(15) . . ?
C54 C55 C50 117.88(16) . . ?
C54 C55 C61 120.72(16) . . ?
C55 C61 H61 106.7 . . ?
C55 C61 C62 113.10(14) . . ?
C55 C61 C64 112.55(15) . . ?
C62 C61 H61 106.7 . . ?
C64 C61 H61 106.7 . . ?
C64 C61 C62 110.53(14) . . ?
C61 C62 H62A 108.8 . . ?
C61 C62 H62B 108.8 . . ?
H62A C62 H62B 107.7 . . ?
C63 C62 C61 113.93(15) . . ?
C63 C62 H62A 108.8 . . ?
C63 C62 H62B 108.8 . . ?
C62 C63 H63A 109.5 . . ?
C62 C63 H63B 109.5 . . ?
C62 C63 H63C 109.5 . . ?
H63A C63 H63B 109.5 . . ?
H63A C63 H63C 109.5 . . ?
H63B C63 H63C 109.5 . . ?
C61 C64 H64A 108.8 . . ?
C61 C64 H64B 108.8 . . ?
H64A C64 H64B 107.7 . . ?
C65 C64 C61 113.83(16) . . ?
C65 C64 H64A 108.8 . . ?
C65 C64 H64B 108.8 . . ?
C64 C65 H65A 109.5 . . ?
C64 C65 H65B 109.5 . . ?
C64 C65 H65C 109.5 . . ?
H65A C65 H65B 109.5 . . ?
H65A C65 H65C 109.5 . . ?
H65B C65 H65C 109.5 . . ?
C67 C66 N4 120.41(16) . . ?
C67 C66 C71 121.52(16) . . ?
C71 C66 N4 118.07(15) . . ?
C66 C67 C72 121.25(16) . . ?
C68 C67 C66 117.62(18) . . ?
C68 C67 C72 121.14(17) . . ?
C67 C68 H68 119.3 . . ?
C69 C68 C67 121.38(19) . . ?
C69 C68 H68 119.3 . . ?
C68 C69 H69 119.9 . . ?
C70 C69 C68 120.24(18) . . ?
C70 C69 H69 119.9 . . ?
C69 C70 H70 119.4 . . ?
C69 C70 C71 121.2(2) . . ?
C71 C70 H70 119.4 . . ?
C66 C71 C77 120.27(18) . . ?
C66 C71 C77A 122.8(6) . . ?
C70 C71 C66 118.05(18) . . ?
C70 C71 C77 121.7(2) . . ?
C70 C71 C77A 116.2(7) . . ?
C67 C72 H72 106.6 . . ?
C67 C72 C73 112.99(16) . . ?
C67 C72 C75 113.09(18) . . ?
C73 C72 H72 106.6 . . ?
C75 C72 H72 106.6 . . ?
C75 C72 C73 110.44(16) . . ?
C72 C73 H73A 108.7 . . ?
C72 C73 H73B 108.7 . . ?
H73A C73 H73B 107.6 . . ?
C74 C73 C72 114.44(18) . . ?
C74 C73 H73A 108.7 . . ?
C74 C73 H73B 108.7 . . ?
C73 C74 H74A 109.5 . . ?
C73 C74 H74B 109.5 . . ?
C73 C74 H74C 109.5 . . ?
H74A C74 H74B 109.5 . . ?
H74A C74 H74C 109.5 . . ?
H74B C74 H74C 109.5 . . ?
C72 C75 H75A 108.8 . . ?
C72 C75 H75B 108.8 . . ?
H75A C75 H75B 107.7 . . ?
C76 C75 C72 113.9(2) . . ?
C76 C75 H75A 108.8 . . ?
C76 C75 H75B 108.8 . . ?
C75 C76 H76A 109.5 . . ?
C75 C76 H76B 109.5 . . ?
C75 C76 H76C 109.5 . . ?
H76A C76 H76B 109.5 . . ?
H76A C76 H76C 109.5 . . ?
H76B C76 H76C 109.5 . . ?
Ca2 C82 Ca2 115.77(6) . 2_557 ?
C83 C82 Ca2 121.31(11) . . ?
C83 C82 Ca2 122.86(11) . 2_557 ?
C83 C82 C87 116.85(15) . . ?
C83 C82 B2 120.94(16) . . ?
C87 C82 Ca2 75.38(9) . . ?
C87 C82 Ca2 74.64(9) . 2_557 ?
C87 C82 B2 122.21(15) . . ?
B2 C82 Ca2 75.21(9) . 2_557 ?
B2 C82 Ca2 75.23(9) . . ?
C82 C83 H83 118.3 . . ?
C84 C83 C82 123.31(17) . . ?
C84 C83 H83 118.3 . . ?
C83 C84 H84 120.1 . . ?
C83 C84 C85 119.81(17) . . ?
C85 C84 H84 120.1 . . ?
C84 C85 H85 120.0 . . ?
C86 C85 C84 119.99(17) . . ?
C86 C85 H85 120.0 . . ?
C85 C86 H86 118.5 . . ?
C85 C86 C87 122.96(17) . . ?
C87 C86 H86 118.5 . . ?
Ca2 C87 Ca2 115.52(6) 2_557 . ?
C82 C87 Ca2 75.10(9) . 2_557 ?
C82 C87 Ca2 74.33(9) . . ?
C82 C87 B2 121.55(15) . 2_557 ?
C86 C87 Ca2 122.53(11) . 2_557 ?
C86 C87 Ca2 121.88(11) . . ?
C86 C87 C82 117.07(15) . . ?
C86 C87 B2 121.37(15) . 2_557 ?
B2 C87 Ca2 75.03(9) 2_557 2_557 ?
B2 C87 Ca2 75.16(9) 2_557 . ?
H88A C88 H88B 109.5 . . ?
H88A C88 H88C 109.5 . . ?
H88B C88 H88C 109.5 . . ?
B2 C88 H88A 109.5 . . ?
B2 C88 H88B 109.5 . . ?
B2 C88 H88C 109.5 . . ?
Ca2 B2 Ca2 113.98(6) . 2_557 ?
C82 B2 Ca2 73.13(9) . . ?
C82 B2 Ca2 73.27(9) . 2_557 ?
C82 B2 C88 122.09(16) . . ?
C87 B2 Ca2 73.34(9) 2_557 2_557 ?
C87 B2 Ca2 73.37(9) 2_557 . ?
C87 B2 C82 116.24(15) 2_557 . ?
C87 B2 C88 121.67(16) 2_557 . ?
C88 B2 Ca2 123.47(12) . 2_557 ?
C88 B2 Ca2 122.55(12) . . ?
C51 C56 H56 107.7 . . ?
C51 C56 C57 112.2(3) . . ?
C51 C56 C59 108.5(4) . . ?
C57 C56 H56 107.7 . . ?
C59 C56 H56 107.7 . . ?
C59 C56 C57 112.7(4) . . ?
C56 C57 H57A 108.8 . . ?
C56 C57 H57B 108.8 . . ?
H57A C57 H57B 107.7 . . ?
C58 C57 C56 113.9(3) . . ?
C58 C57 H57A 108.8 . . ?
C58 C57 H57B 108.8 . . ?
C57 C58 H58A 109.5 . . ?
C57 C58 H58B 109.5 . . ?
C57 C58 H58C 109.5 . . ?
H58A C58 H58B 109.5 . . ?
H58A C58 H58C 109.5 . . ?
H58B C58 H58C 109.5 . . ?
C56 C59 H59A 108.4 . . ?
C56 C59 H59B 108.4 . . ?
H59A C59 H59B 107.4 . . ?
C60 C59 C56 115.7(3) . . ?
C60 C59 H59A 108.4 . . ?
C60 C59 H59B 108.4 . . ?
C59 C60 H60A 109.5 . . ?
C59 C60 H60B 109.5 . . ?
C59 C60 H60C 109.5 . . ?
H60A C60 H60B 109.5 . . ?
H60A C60 H60C 109.5 . . ?
H60B C60 H60C 109.5 . . ?
C71 C77 H77 107.0 . . ?
C71 C77 C78 114.6(2) . . ?
C71 C77 C80 109.7(2) . . ?
C78 C77 H77 107.0 . . ?
C78 C77 C80 111.1(2) . . ?
C80 C77 H77 107.0 . . ?
C77 C78 H78A 108.9 . . ?
C77 C78 H78B 108.9 . . ?
H78A C78 H78B 107.7 . . ?
C79 C78 C77 113.4(3) . . ?
C79 C78 H78A 108.9 . . ?
C79 C78 H78B 108.9 . . ?
C78 C79 H79A 109.5 . . ?
C78 C79 H79B 109.5 . . ?
C78 C79 H79C 109.5 . . ?
H79A C79 H79B 109.5 . . ?
H79A C79 H79C 109.5 . . ?
H79B C79 H79C 109.5 . . ?
C77 C80 H80A 109.1 . . ?
C77 C80 H80B 109.1 . . ?
H80A C80 H80B 107.8 . . ?
C81 C80 C77 112.6(2) . . ?
C81 C80 H80A 109.1 . . ?
C81 C80 H80B 109.1 . . ?
C80 C81 H81A 109.5 . . ?
C80 C81 H81B 109.5 . . ?
C80 C81 H81C 109.5 . . ?
H81A C81 H81B 109.5 . . ?
H81A C81 H81C 109.5 . . ?
H81B C81 H81C 109.5 . . ?
C51 C56A H56A 105.9 . . ?
C51 C56A C57A 114.0(17) . . ?
C57A C56A H56A 105.9 . . ?
C59A C56A C51 111.9(17) . . ?
C59A C56A H56A 105.9 . . ?
C59A C56A C57A 112.6(15) . . ?
C56A C57A H57C 108.6 . . ?
C56A C57A H57D 108.6 . . ?
H57C C57A H57D 107.5 . . ?
C58A C57A C56A 114.8(15) . . ?
C58A C57A H57C 108.6 . . ?
C58A C57A H57D 108.6 . . ?
C57A C58A H58D 109.5 . . ?
C57A C58A H58E 109.5 . . ?
C57A C58A H58F 109.5 . . ?
H58D C58A H58E 109.5 . . ?
H58D C58A H58F 109.5 . . ?
H58E C58A H58F 109.5 . . ?
C56A C59A H59C 109.2 . . ?
C56A C59A H59D 109.2 . . ?
C56A C59A C60A 111.9(16) . . ?
H59C C59A H59D 107.9 . . ?
C60A C59A H59C 109.2 . . ?
C60A C59A H59D 109.2 . . ?
C59A C60A H60D 109.5 . . ?
C59A C60A H60E 109.5 . . ?
C59A C60A H60F 109.5 . . ?
H60D C60A H60E 109.5 . . ?
H60D C60A H60F 109.5 . . ?
H60E C60A H60F 109.5 . . ?
C71 C77A H77A 106.0 . . ?
C78A C77A C71 103.2(10) . . ?
C78A C77A H77A 106.0 . . ?
C80A C77A C71 124.9(11) . . ?
C80A C77A H77A 106.0 . . ?
C80A C77A C78A 109.4(12) . . ?
C77A C78A H78C 107.8 . . ?
C77A C78A H78D 107.8 . . ?
H78C C78A H78D 107.1 . . ?
C79A C78A C77A 118(2) . . ?
C79A C78A H78C 107.8 . . ?
C79A C78A H78D 107.8 . . ?
C78A C79A H79D 109.5 . . ?
C78A C79A H79E 109.5 . . ?
C78A C79A H79F 109.5 . . ?
H79D C79A H79E 109.5 . . ?
H79D C79A H79F 109.5 . . ?
H79E C79A H79F 109.5 . . ?
C77A C80A H80C 108.2 . . ?
C77A C80A H80D 108.2 . . ?
H80C C80A H80D 107.4 . . ?
C81A C80A C77A 116.3(14) . . ?
C81A C80A H80C 108.2 . . ?
C81A C80A H80D 108.2 . . ?
C80A C81A H81D 109.5 . . ?
C80A C81A H81E 109.5 . . ?
C80A C81A H81F 109.5 . . ?
H81D C81A H81E 109.5 . . ?
H81D C81A H81F 109.5 . . ?
H81E C81A H81F 109.5 . . ?
H92A C92A H92B 108.4 . . ?
C93A C92A H92A 110.0 . . ?
C93A C92A H92B 110.0 . . ?
C97A C92A H92A 110.0 . . ?
C97A C92A H92B 110.0 . . ?
C97A C92A C93A 108.5(6) . . ?
C92A C93A H93A 110.1 . . ?
C92A C93A H93B 110.1 . . ?
C92A C93A C94A 107.8(6) . . ?
H93A C93A H93B 108.5 . . ?
C94A C93A H93A 110.1 . . ?
C94A C93A H93B 110.1 . . ?
C93A C94A H94A 110.0 . . ?
C93A C94A H94B 110.0 . . ?
H94A C94A H94B 108.4 . . ?
C95A C94A C93A 108.3(6) . . ?
C95A C94A H94A 110.0 . . ?
C95A C94A H94B 110.0 . . ?
C94A C95A H95A 109.6 . . ?
C94A C95A H95B 109.6 . . ?
C94A C95A C96A 110.3(6) . . ?
H95A C95A H95B 108.1 . . ?
C96A C95A H95A 109.6 . . ?
C96A C95A H95B 109.6 . . ?
C95A C96A H96A 109.1 . . ?
C95A C96A H96B 109.1 . . ?
H96A C96A H96B 107.8 . . ?
C97A C96A C95A 112.7(8) . . ?
C97A C96A H96A 109.1 . . ?
C97A C96A H96B 109.1 . . ?
C92A C97A H97A 109.2 . . ?
C92A C97A H97B 109.2 . . ?
C96A C97A C92A 111.9(8) . . ?
C96A C97A H97A 109.2 . . ?
C96A C97A H97B 109.2 . . ?
H97A C97A H97B 107.9 . . ?
H92C C92B H92D 108.0 . . ?
C93B C92B H92C 109.5 . . ?
C93B C92B H92D 109.5 . . ?
C97B C92B H92C 109.5 . . ?
C97B C92B H92D 109.5 . . ?
C97B C92B C93B 110.9(6) . . ?
C92B C93B H93C 109.6 . . ?
C92B C93B H93D 109.6 . . ?
H93C C93B H93D 108.1 . . ?
C94B C93B C92B 110.4(6) . . ?
C94B C93B H93C 109.6 . . ?
C94B C93B H93D 109.6 . . ?
C93B C94B H94C 109.7 . . ?
C93B C94B H94D 109.7 . . ?
H94C C94B H94D 108.2 . . ?
C95B C94B C93B 109.9(7) . . ?
C95B C94B H94C 109.7 . . ?
C95B C94B H94D 109.7 . . ?
C94B C95B H95C 109.7 . . ?
C94B C95B H95D 109.7 . . ?
C94B C95B C96B 109.9(7) . . ?
H95C C95B H95D 108.2 . . ?
C96B C95B H95C 109.7 . . ?
C96B C95B H95D 109.7 . . ?
C95B C96B H96C 109.8 . . ?
C95B C96B H96D 109.8 . . ?
H96C C96B H96D 108.2 . . ?
C97B C96B C95B 109.4(6) . . ?
C97B C96B H96C 109.8 . . ?
C97B C96B H96D 109.8 . . ?
C92B C97B C96B 111.1(7) . . ?
C92B C97B H97C 109.4 . . ?
C92B C97B H97D 109.4 . . ?
C96B C97B H97C 109.4 . . ?
C96B C97B H97D 109.4 . . ?
H97C C97B H97D 108.0 . . ?
H89A C89 H89B 108.0 . . ?
C90 C89 H89A 109.5 . . ?
C90 C89 H89B 109.5 . . ?
C90 C89 C91 110.9(3) . 2_667 ?
C91 C89 H89A 109.5 2_667 . ?
C91 C89 H89B 109.5 2_667 . ?
C89 C90 H90A 109.3 . . ?
C89 C90 H90B 109.3 . . ?
H90A C90 H90B 108.0 . . ?
C91 C90 C89 111.5(3) . . ?
C91 C90 H90A 109.3 . . ?
C91 C90 H90B 109.3 . . ?
C89 C91 H91A 109.1 2_667 . ?
C89 C91 H91B 109.1 2_667 . ?
C90 C91 C89 112.4(3) . 2_667 ?
C90 C91 H91A 109.1 . . ?
C90 C91 H91B 109.1 . . ?
H91A C91 H91B 107.8 . . ?
H92E C92 H92F 108.5 . . ?
C93 C92 H92E 110.2 . . ?
C93 C92 H92F 110.2 . . ?
C97 C92 H92E 110.2 . . ?
C97 C92 H92F 110.2 . . ?
C97 C92 C93 107.6(5) . . ?
C92 C93 H93E 110.6 . . ?
C92 C93 H93F 110.6 . . ?
H93E C93 H93F 108.7 . . ?
C94 C93 C92 105.8(5) . . ?
C94 C93 H93E 110.6 . . ?
C94 C93 H93F 110.6 . . ?
C93 C94 H94E 110.1 . . ?
C93 C94 H94F 110.1 . . ?
H94E C94 H94F 108.4 . . ?
C95 C94 C93 108.2(5) . . ?
C95 C94 H94E 110.1 . . ?
C95 C94 H94F 110.1 . . ?
C94 C95 H95E 109.7 . . ?
C94 C95 H95F 109.7 . . ?
C94 C95 C96 109.9(5) . . ?
H95E C95 H95F 108.2 . . ?
C96 C95 H95E 109.7 . . ?
C96 C95 H95F 109.7 . . ?
C95 C96 H96E 109.8 . . ?
C95 C96 H96F 109.8 . . ?
C95 C96 C97 109.5(4) . . ?
H96E C96 H96F 108.2 . . ?
C97 C96 H96E 109.8 . . ?
C97 C96 H96F 109.8 . . ?
C92 C97 C96 109.4(4) . . ?
C92 C97 H97E 109.8 . . ?
C92 C97 H97F 109.8 . . ?
C96 C97 H97E 109.8 . . ?
C96 C97 H97F 109.8 . . ?
H97E C97 H97F 108.2 . . ?

loop_
_geom_bond_atom_site_label_1
_geom_bond_atom_site_label_2
_geom_bond_distance
_geom_bond_site_symmetry_2
_geom_bond_publ_flag
Ca1 N1 2.3765(14) . ?
Ca1 N2 2.3751(14) . ?
Ca1 C38 2.7881(17) 2_656 ?
Ca1 C38 2.7866(16) . ?
Ca1 C43 2.8107(17) 2_656 ?
Ca1 C43 2.7782(16) . ?
Ca1 B1 2.798(2) 2_656 ?
Ca1 B1 2.832(2) . ?
N1 C2 1.330(2) . ?
N1 C6 1.442(2) . ?
N2 C4 1.328(2) . ?
N2 C22 1.442(2) . ?
C1 H1AA 0.9800 . ?
C1 H1AB 0.9800 . ?
C1 H1AC 0.9800 . ?
C1 H1BD 0.9800 . ?
C1 H1BE 0.9800 . ?
C1 H1BF 0.9800 . ?
C1 C2 1.520(2) . ?
C2 C3 1.405(2) . ?
C3 H3 0.9500 . ?
C3 C4 1.408(2) . ?
C4 C5 1.524(2) . ?
C5 H5A 0.9800 . ?
C5 H5B 0.9800 . ?
C5 H5C 0.9800 . ?
C6 C7 1.413(3) . ?
C6 C11 1.413(3) . ?
C7 C8 1.398(3) . ?
C7 C12 1.524(3) . ?
C8 H8 0.9500 . ?
C8 C9 1.376(3) . ?
C9 H9 0.9500 . ?
C9 C10 1.381(3) . ?
C10 H10 0.9500 . ?
C10 C11 1.395(2) . ?
C11 C17 1.526(3) . ?
C12 H12 1.0000 . ?
C12 C13 1.541(3) . ?
C12 C15 1.537(3) . ?
C13 H13A 0.9900 . ?
C13 H13B 0.9900 . ?
C13 C14 1.528(3) . ?
C14 H14A 0.9800 . ?
C14 H14B 0.9800 . ?
C14 H14C 0.9800 . ?
C15 H15A 0.9900 . ?
C15 H15B 0.9900 . ?
C15 C16 1.538(3) . ?
C16 H16A 0.9800 . ?
C16 H16B 0.9800 . ?
C16 H16C 0.9800 . ?
C17 H17 1.0000 . ?
C17 C18 1.537(3) . ?
C17 C20 1.536(3) . ?
C18 H18A 0.9900 . ?
C18 H18B 0.9900 . ?
C18 C19 1.525(3) . ?
C19 H19A 0.9800 . ?
C19 H19B 0.9800 . ?
C19 H19C 0.9800 . ?
C20 H20A 0.9900 . ?
C20 H20B 0.9900 . ?
C20 C21 1.525(3) . ?
C21 H21A 0.9800 . ?
C21 H21B 0.9800 . ?
C21 H21C 0.9800 . ?
C22 C23 1.414(2) . ?
C22 C27 1.414(2) . ?
C23 C24 1.399(3) . ?
C23 C28 1.527(2) . ?
C24 H24 0.9500 . ?
C24 C25 1.382(3) . ?
C25 H25 0.9500 . ?
C25 C26 1.383(3) . ?
C26 H26 0.9500 . ?
C26 C27 1.397(2) . ?
C27 C33 1.531(2) . ?
C28 H28 1.0000 . ?
C28 C29 1.540(2) . ?
C28 C31 1.537(3) . ?
C29 H29A 0.9900 . ?
C29 H29B 0.9900 . ?
C29 C30 1.522(3) . ?
C30 H30A 0.9800 . ?
C30 H30B 0.9800 . ?
C30 H30C 0.9800 . ?
C31 H31A 0.9900 . ?
C31 H31B 0.9900 . ?
C31 C32 1.522(3) . ?
C32 H32A 0.9800 . ?
C32 H32B 0.9800 . ?
C32 H32C 0.9800 . ?
C33 H33 1.0000 . ?
C33 C34 1.545(3) . ?
C33 C36 1.539(2) . ?
C34 H34A 0.9900 . ?
C34 H34B 0.9900 . ?
C34 C35 1.528(3) . ?
C35 H35A 0.9800 . ?
C35 H35B 0.9800 . ?
C35 H35C 0.9800 . ?
C36 H36A 0.9900 . ?
C36 H36B 0.9900 . ?
C36 C37 1.526(3) . ?
C37 H37A 0.9800 . ?
C37 H37B 0.9800 . ?
C37 H37C 0.9800 . ?
C38 C39 1.441(2) . ?
C38 C43 1.466(2) . ?
C38 B1 1.541(3) . ?
C39 H39 0.9500 . ?
C39 C40 1.354(3) . ?
C40 H40 0.9500 . ?
C40 C41 1.416(3) . ?
C41 H41 0.9500 . ?
C41 C42 1.359(3) . ?
C42 H42 0.9500 . ?
C42 C43 1.445(2) . ?
C43 B1 1.530(3) 2_656 ?
C44 H44A 0.9800 . ?
C44 H44B 0.9800 . ?
C44 H44C 0.9800 . ?
C44 B1 1.606(3) . ?
Ca2 N3 2.3746(13) . ?
Ca2 N4 2.3831(14) . ?
Ca2 C82 2.8144(17) 2_557 ?
Ca2 C82 2.8023(16) . ?
Ca2 C87 2.8083(17) 2_557 ?
Ca2 C87 2.8163(16) . ?
Ca2 B2 2.8415(19) 2_557 ?
Ca2 B2 2.8315(19) . ?
N3 C46 1.335(2) . ?
N3 C50 1.437(2) . ?
N4 C48 1.329(2) . ?
N4 C66 1.438(2) . ?
C45 H45A 0.9800 . ?
C45 H45B 0.9800 . ?
C45 H45C 0.9800 . ?
C45 C46 1.523(2) . ?
C46 C47 1.400(2) . ?
C47 H47 0.9500 . ?
C47 C48 1.405(2) . ?
C48 C49 1.523(2) . ?
C49 H49A 0.9800 . ?
C49 H49B 0.9800 . ?
C49 H49C 0.9800 . ?
C50 C51 1.415(2) . ?
C50 C55 1.414(2) . ?
C51 C52 1.394(2) . ?
C51 C56 1.522(4) . ?
C51 C56A 1.545(16) . ?
C52 H52 0.9500 . ?
C52 C53 1.382(3) . ?
C53 H53 0.9500 . ?
C53 C54 1.386(3) . ?
C54 H54 0.9500 . ?
C54 C55 1.398(2) . ?
C55 C61 1.533(2) . ?
C61 H61 1.0000 . ?
C61 C62 1.544(2) . ?
C61 C64 1.540(2) . ?
C62 H62A 0.9900 . ?
C62 H62B 0.9900 . ?
C62 C63 1.528(3) . ?
C63 H63A 0.9800 . ?
C63 H63B 0.9800 . ?
C63 H63C 0.9800 . ?
C64 H64A 0.9900 . ?
C64 H64B 0.9900 . ?
C64 C65 1.527(3) . ?
C65 H65A 0.9800 . ?
C65 H65B 0.9800 . ?
C65 H65C 0.9800 . ?
C66 C67 1.409(3) . ?
C66 C71 1.413(3) . ?
C67 C68 1.398(3) . ?
C67 C72 1.529(3) . ?
C68 H68 0.9500 . ?
C68 C69 1.381(3) . ?
C69 H69 0.9500 . ?
C69 C70 1.380(3) . ?
C70 H70 0.9500 . ?
C70 C71 1.392(3) . ?
C71 C77 1.525(3) . ?
C71 C77A 1.591(13) . ?
C72 H72 1.0000 . ?
C72 C73 1.546(3) . ?
C72 C75 1.543(3) . ?
C73 H73A 0.9900 . ?
C73 H73B 0.9900 . ?
C73 C74 1.516(3) . ?
C74 H74A 0.9800 . ?
C74 H74B 0.9800 . ?
C74 H74C 0.9800 . ?
C75 H75A 0.9900 . ?
C75 H75B 0.9900 . ?
C75 C76 1.520(4) . ?
C76 H76A 0.9800 . ?
C76 H76B 0.9800 . ?
C76 H76C 0.9800 . ?
C82 C83 1.440(2) . ?
C82 C87 1.468(2) . ?
C82 B2 1.536(2) . ?
C83 H83 0.9500 . ?
C83 C84 1.361(3) . ?
C84 H84 0.9500 . ?
C84 C85 1.419(3) . ?
C85 H85 0.9500 . ?
C85 C86 1.361(3) . ?
C86 H86 0.9500 . ?
C86 C87 1.444(2) . ?
C87 B2 1.536(3) 2_557 ?
C88 H88A 0.9800 . ?
C88 H88B 0.9800 . ?
C88 H88C 0.9800 . ?
C88 B2 1.601(3) . ?
C56 H56 1.0000 . ?
C56 C57 1.545(4) . ?
C56 C59 1.535(5) . ?
C57 H57A 0.9900 . ?
C57 H57B 0.9900 . ?
C57 C58 1.527(5) . ?
C58 H58A 0.9800 . ?
C58 H58B 0.9800 . ?
C58 H58C 0.9800 . ?
C59 H59A 0.9900 . ?
C59 H59B 0.9900 . ?
C59 C60 1.529(5) . ?
C60 H60A 0.9800 . ?
C60 H60B 0.9800 . ?
C60 H60C 0.9800 . ?
C77 H77 1.0000 . ?
C77 C78 1.533(4) . ?
C77 C80 1.537(3) . ?
C78 H78A 0.9900 . ?
C78 H78B 0.9900 . ?
C78 C79 1.529(5) . ?
C79 H79A 0.9800 . ?
C79 H79B 0.9800 . ?
C79 H79C 0.9800 . ?
C80 H80A 0.9900 . ?
C80 H80B 0.9900 . ?
C80 C81 1.526(4) . ?
C81 H81A 0.9800 . ?
C81 H81B 0.9800 . ?
C81 H81C 0.9800 . ?
C56A H56A 1.0000 . ?
C56A C57A 1.546(15) . ?
C56A C59A 1.538(15) . ?
C57A H57C 0.9900 . ?
C57A H57D 0.9900 . ?
C57A C58A 1.529(12) . ?
C58A H58D 0.9800 . ?
C58A H58E 0.9800 . ?
C58A H58F 0.9800 . ?
C59A H59C 0.9900 . ?
C59A H59D 0.9900 . ?
C59A C60A 1.539(14) . ?
C60A H60D 0.9800 . ?
C60A H60E 0.9800 . ?
C60A H60F 0.9800 . ?
C77A H77A 1.0000 . ?
C77A C78A 1.542(13) . ?
C77A C80A 1.531(13) . ?
C78A H78C 0.9900 . ?
C78A H78D 0.9900 . ?
C78A C79A 1.527(15) . ?
C79A H79D 0.9800 . ?
C79A H79E 0.9800 . ?
C79A H79F 0.9800 . ?
C80A H80C 0.9900 . ?
C80A H80D 0.9900 . ?
C80A C81A 1.516(13) . ?
C81A H81D 0.9800 . ?
C81A H81E 0.9800 . ?
C81A H81F 0.9800 . ?
C92A H92A 0.9900 . ?
C92A H92B 0.9900 . ?
C92A C93A 1.532(7) . ?
C92A C97A 1.516(7) . ?
C93A H93A 0.9900 . ?
C93A H93B 0.9900 . ?
C93A C94A 1.542(7) . ?
C94A H94A 0.9900 . ?
C94A H94B 0.9900 . ?
C94A C95A 1.512(7) . ?
C95A H95A 0.9900 . ?
C95A H95B 0.9900 . ?
C95A C96A 1.513(7) . ?
C96A H96A 0.9900 . ?
C96A H96B 0.9900 . ?
C96A C97A 1.467(13) . ?
C97A H97A 0.9900 . ?
C97A H97B 0.9900 . ?
C92B H92C 0.9900 . ?
C92B H92D 0.9900 . ?
C92B C93B 1.523(7) . ?
C92B C97B 1.500(7) . ?
C93B H93C 0.9900 . ?
C93B H93D 0.9900 . ?
C93B C94B 1.512(7) . ?
C94B H94C 0.9900 . ?
C94B H94D 0.9900 . ?
C94B C95B 1.499(7) . ?
C95B H95C 0.9900 . ?
C95B H95D 0.9900 . ?
C95B C96B 1.531(7) . ?
C96B H96C 0.9900 . ?
C96B H96D 0.9900 . ?
C96B C97B 1.511(7) . ?
C97B H97C 0.9900 . ?
C97B H97D 0.9900 . ?
C89 H89A 0.9900 . ?
C89 H89B 0.9900 . ?
C89 C90 1.500(6) . ?
C89 C91 1.545(6) 2_667 ?
C90 H90A 0.9900 . ?
C90 H90B 0.9900 . ?
C90 C91 1.484(6) . ?
C91 H91A 0.9900 . ?
C91 H91B 0.9900 . ?
C92 H92E 0.9900 . ?
C92 H92F 0.9900 . ?
C92 C93 1.549(6) . ?
C92 C97 1.496(6) . ?
C93 H93E 0.9900 . ?
C93 H93F 0.9900 . ?
C93 C94 1.546(6) . ?
C94 H94E 0.9900 . ?
C94 H94F 0.9900 . ?
C94 C95 1.503(6) . ?
C95 H95E 0.9900 . ?
C95 H95F 0.9900 . ?
C95 C96 1.525(6) . ?
C96 H96E 0.9900 . ?
C96 H96F 0.9900 . ?
C96 C97 1.537(6) . ?
C97 H97E 0.9900 . ?
C97 H97F 0.9900 . ?

loop_
_geom_torsion_atom_site_label_1
_geom_torsion_atom_site_label_2
_geom_torsion_atom_site_label_3
_geom_torsion_atom_site_label_4
_geom_torsion
_geom_torsion_site_symmetry_1
_geom_torsion_site_symmetry_2
_geom_torsion_site_symmetry_3
_geom_torsion_site_symmetry_4
_geom_torsion_publ_flag
Ca1 N1 C2 C1 179.57(13) . . . . ?
Ca1 N1 C2 C3 -0.7(3) . . . . ?
Ca1 N1 C6 C7 81.87(17) . . . . ?
Ca1 N1 C6 C11 -97.27(16) . . . . ?
Ca1 N2 C4 C3 -1.0(2) . . . . ?
Ca1 N2 C4 C5 178.99(12) . . . . ?
Ca1 N2 C22 C23 -93.72(15) . . . . ?
Ca1 N2 C22 C27 86.76(16) . . . . ?
Ca1 C38 C39 C40 87.7(2) . . . . ?
Ca1 C38 C39 C40 -90.0(2) 2_656 . . . ?
Ca1 C38 C43 Ca1 122.00(4) . . . 2_656 ?
Ca1 C38 C43 Ca1 -122.00(4) 2_656 . . . ?
Ca1 C38 C43 C42 119.53(14) 2_656 . . . ?
Ca1 C38 C43 C42 -118.47(14) . . . . ?
Ca1 C38 C43 B1 -60.73(14) 2_656 . . 2_656 ?
Ca1 C38 C43 B1 61.27(14) . . . 2_656 ?
Ca1 C38 B1 Ca1 122.01(5) 2_656 . . . ?
Ca1 C38 B1 Ca1 -122.01(5) . . . 2_656 ?
Ca1 C38 B1 C43 61.37(13) 2_656 . . 2_656 ?
Ca1 C38 B1 C43 -60.64(13) . . . 2_656 ?
Ca1 C38 B1 C44 -117.49(16) 2_656 . . . ?
Ca1 C38 B1 C44 120.50(16) . . . . ?
N1 C2 C3 C4 0.4(3) . . . . ?
N1 C6 C7 C8 -179.90(16) . . . . ?
N1 C6 C7 C12 1.9(3) . . . . ?
N1 C6 C11 C10 178.43(15) . . . . ?
N1 C6 C11 C17 -1.4(2) . . . . ?
N2 C22 C23 C24 179.56(15) . . . . ?
N2 C22 C23 C28 -1.1(2) . . . . ?
N2 C22 C27 C26 178.21(15) . . . . ?
N2 C22 C27 C33 -2.1(2) . . . . ?
C1 C2 C3 C4 -179.8(2) . . . . ?
C2 N1 C6 C7 -102.63(19) . . . . ?
C2 N1 C6 C11 78.2(2) . . . . ?
C2 C3 C4 N2 0.5(3) . . . . ?
C2 C3 C4 C5 -179.5(2) . . . . ?
C4 N2 C22 C23 80.41(19) . . . . ?
C4 N2 C22 C27 -99.11(18) . . . . ?
C6 N1 C2 C1 4.6(2) . . . . ?
C6 N1 C2 C3 -175.66(17) . . . . ?
C6 C7 C8 C9 1.5(3) . . . . ?
C6 C7 C12 C13 -159.59(17) . . . . ?
C6 C7 C12 C15 74.1(2) . . . . ?
C6 C11 C17 C18 -151.80(17) . . . . ?
C6 C11 C17 C20 82.6(2) . . . . ?
C7 C6 C11 C10 -0.7(3) . . . . ?
C7 C6 C11 C17 179.42(16) . . . . ?
C7 C8 C9 C10 -0.7(3) . . . . ?
C7 C12 C13 C14 164.41(19) . . . . ?
C7 C12 C15 C16 56.9(2) . . . . ?
C8 C7 C12 C13 22.2(3) . . . . ?
C8 C7 C12 C15 -104.1(2) . . . . ?
C8 C9 C10 C11 -0.8(3) . . . . ?
C9 C10 C11 C6 1.5(3) . . . . ?
C9 C10 C11 C17 -178.60(17) . . . . ?
C10 C11 C17 C18 28.3(2) . . . . ?
C10 C11 C17 C20 -97.3(2) . . . . ?
C11 C6 C7 C8 -0.8(3) . . . . ?
C11 C6 C7 C12 -178.97(16) . . . . ?
C11 C17 C18 C19 57.8(2) . . . . ?
C11 C17 C20 C21 -165.5(2) . . . . ?
C12 C7 C8 C9 179.73(18) . . . . ?
C13 C12 C15 C16 -70.5(2) . . . . ?
C15 C12 C13 C14 -68.8(2) . . . . ?
C18 C17 C20 C21 67.1(3) . . . . ?
C20 C17 C18 C19 -176.61(19) . . . . ?
C22 N2 C4 C3 -174.52(16) . . . . ?
C22 N2 C4 C5 5.5(2) . . . . ?
C22 C23 C24 C25 2.0(3) . . . . ?
C22 C23 C28 C29 -147.93(18) . . . . ?
C22 C23 C28 C31 87.5(2) . . . . ?
C22 C27 C33 C34 71.8(2) . . . . ?
C22 C27 C33 C36 -161.60(16) . . . . ?
C23 C22 C27 C26 -1.3(2) . . . . ?
C23 C22 C27 C33 178.42(15) . . . . ?
C23 C24 C25 C26 -0.9(3) . . . . ?
C23 C28 C29 C30 61.4(3) . . . . ?
C23 C28 C31 C32 -172.1(2) . . . . ?
C24 C23 C28 C29 31.4(2) . . . . ?
C24 C23 C28 C31 -93.2(2) . . . . ?
C24 C25 C26 C27 -1.5(3) . . . . ?
C25 C26 C27 C22 2.5(3) . . . . ?
C25 C26 C27 C33 -177.20(17) . . . . ?
C26 C27 C33 C34 -108.46(18) . . . . ?
C26 C27 C33 C36 18.1(2) . . . . ?
C27 C22 C23 C24 -0.9(2) . . . . ?
C27 C22 C23 C28 178.41(16) . . . . ?
C27 C33 C34 C35 66.3(2) . . . . ?
C27 C33 C36 C37 170.57(16) . . . . ?
C28 C23 C24 C25 -177.31(17) . . . . ?
C29 C28 C31 C32 62.0(3) . . . . ?
C31 C28 C29 C30 -173.9(2) . . . . ?
C34 C33 C36 C37 -61.4(2) . . . . ?
C36 C33 C34 C35 -61.2(2) . . . . ?
C38 C39 C40 C41 0.2(3) . . . . ?
C39 C38 C43 Ca1 -119.36(14) . . . 2_656 ?
C39 C38 C43 Ca1 118.64(14) . . . . ?
C39 C38 C43 C42 0.2(2) . . . . ?
C39 C38 C43 B1 179.91(15) . . . 2_656 ?
C39 C38 B1 Ca1 118.71(15) . . . 2_656 ?
C39 C38 B1 Ca1 -119.28(15) . . . . ?
C39 C38 B1 C43 -179.92(15) . . . 2_656 ?
C39 C38 B1 C44 1.2(3) . . . . ?
C39 C40 C41 C42 0.1(3) . . . . ?
C40 C41 C42 C43 -0.2(3) . . . . ?
C41 C42 C43 Ca1 87.9(2) . . . 2_656 ?
C41 C42 C43 Ca1 -88.38(19) . . . . ?
C41 C42 C43 C38 0.1(2) . . . . ?
C41 C42 C43 B1 -179.64(17) . . . 2_656 ?
C43 C38 C39 C40 -0.3(3) . . . . ?
C43 C38 B1 Ca1 -61.25(14) . . . 2_656 ?
C43 C38 B1 Ca1 60.76(14) . . . . ?
C43 C38 B1 C43 0.1(3) . . . 2_656 ?
C43 C38 B1 C44 -178.74(16) . . . . ?
B1 C38 C39 C40 179.70(17) . . . . ?
B1 C38 C43 Ca1 -61.39(14) . . . . ?
B1 C38 C43 Ca1 60.61(14) . . . 2_656 ?
B1 C38 C43 C42 -179.86(15) . . . . ?
B1 C38 C43 B1 -0.1(3) . . . 2_656 ?
Ca2 N3 C46 C45 -179.90(11) . . . . ?
Ca2 N3 C46 C47 -1.0(2) . . . . ?
Ca2 N3 C50 C51 96.43(15) . . . . ?
Ca2 N3 C50 C55 -83.99(16) . . . . ?
Ca2 N4 C48 C47 3.2(2) . . . . ?
Ca2 N4 C48 C49 -176.65(12) . . . . ?
Ca2 N4 C66 C67 -87.44(17) . . . . ?
Ca2 N4 C66 C71 92.41(16) . . . . ?
Ca2 C82 C83 C84 88.6(2) 2_557 . . . ?
Ca2 C82 C83 C84 -88.55(19) . . . . ?
Ca2 C82 C87 Ca2 122.53(4) 2_557 . . . ?
Ca2 C82 C87 Ca2 -122.53(4) . . . 2_557 ?
Ca2 C82 C87 C86 118.20(14) . . . . ?
Ca2 C82 C87 C86 -119.27(14) 2_557 . . . ?
Ca2 C82 C87 B2 61.50(14) 2_557 . . 2_557 ?
Ca2 C82 C87 B2 -61.02(14) . . . 2_557 ?
Ca2 C82 B2 Ca2 -122.32(5) 2_557 . . . ?
Ca2 C82 B2 Ca2 122.32(5) . . . 2_557 ?
Ca2 C82 B2 C87 -61.20(13) 2_557 . . 2_557 ?
Ca2 C82 B2 C87 61.12(13) . . . 2_557 ?
Ca2 C82 B2 C88 -118.26(16) . . . . ?
Ca2 C82 B2 C88 119.42(16) 2_557 . . . ?
N3 C46 C47 C48 -3.1(3) . . . . ?
N3 C50 C51 C52 179.78(15) . . . . ?
N3 C50 C51 C56 0.4(3) . . . . ?
N3 C50 C51 C56A -1.8(12) . . . . ?
N3 C50 C55 C54 -178.70(15) . . . . ?
N3 C50 C55 C61 1.4(2) . . . . ?
N4 C66 C67 C68 -179.12(16) . . . . ?
N4 C66 C67 C72 1.0(3) . . . . ?
N4 C66 C71 C70 -179.43(17) . . . . ?
N4 C66 C71 C77 2.1(3) . . . . ?
N4 C66 C71 C77A -19.8(7) . . . . ?
C45 C46 C47 C48 175.80(17) . . . . ?
C46 N3 C50 C51 -76.14(18) . . . . ?
C46 N3 C50 C55 103.44(17) . . . . ?
C46 C47 C48 N4 1.9(3) . . . . ?
C46 C47 C48 C49 -178.19(17) . . . . ?
C48 N4 C66 C67 101.47(19) . . . . ?
C48 N4 C66 C71 -78.7(2) . . . . ?
C50 N3 C46 C45 -8.4(2) . . . . ?
C50 N3 C46 C47 170.52(15) . . . . ?
C50 C51 C52 C53 -1.0(3) . . . . ?
C50 C51 C56 C57 129.3(4) . . . . ?
C50 C51 C56 C59 -105.4(4) . . . . ?
C50 C51 C56A C57A 146.1(16) . . . . ?
C50 C51 C56A C59A -85(2) . . . . ?
C50 C55 C61 C62 -71.1(2) . . . . ?
C50 C55 C61 C64 162.76(15) . . . . ?
C51 C50 C55 C54 0.9(2) . . . . ?
C51 C50 C55 C61 -179.05(15) . . . . ?
C51 C52 C53 C54 0.6(3) . . . . ?
C51 C56 C57 C58 -141.3(4) . . . . ?
C51 C56 C59 C60 176.0(3) . . . . ?
C51 C56A C57A C58A -59(3) . . . . ?
C51 C56A C59A C60A 168.7(19) . . . . ?
C52 C51 C56 C57 -50.1(5) . . . . ?
C52 C51 C56 C59 75.2(4) . . . . ?
C52 C51 C56A C57A -36(3) . . . . ?
C52 C51 C56A C59A 93.7(19) . . . . ?
C52 C53 C54 C55 0.5(3) . . . . ?
C53 C54 C55 C50 -1.3(3) . . . . ?
C53 C54 C55 C61 178.68(16) . . . . ?
C54 C55 C61 C62 108.99(18) . . . . ?
C54 C55 C61 C64 -17.2(2) . . . . ?
C55 C50 C51 C52 0.2(2) . . . . ?
C55 C50 C51 C56 -179.2(3) . . . . ?
C55 C50 C51 C56A 178.6(12) . . . . ?
C55 C61 C62 C63 -67.2(2) . . . . ?
C55 C61 C64 C65 -171.62(15) . . . . ?
C62 C61 C64 C65 60.9(2) . . . . ?
C64 C61 C62 C63 60.0(2) . . . . ?
C66 N4 C48 C47 172.84(16) . . . . ?
C66 N4 C48 C49 -7.0(2) . . . . ?
C66 C67 C68 C69 -1.7(3) . . . . ?
C66 C67 C72 C73 -73.6(2) . . . . ?
C66 C67 C72 C75 160.05(17) . . . . ?
C66 C71 C77 C78 150.0(2) . . . . ?
C66 C71 C77 C80 -84.2(3) . . . . ?
C66 C71 C77A C78A 102.2(10) . . . . ?
C66 C71 C77A C80A -23.1(18) . . . . ?
C67 C66 C71 C70 0.4(3) . . . . ?
C67 C66 C71 C77 -178.04(19) . . . . ?
C67 C66 C71 C77A 160.0(7) . . . . ?
C67 C68 C69 C70 0.9(3) . . . . ?
C67 C72 C73 C74 -63.1(2) . . . . ?
C67 C72 C75 C76 -168.37(18) . . . . ?
C68 C67 C72 C73 106.6(2) . . . . ?
C68 C67 C72 C75 -19.8(3) . . . . ?
C68 C69 C70 C71 0.6(3) . . . . ?
C69 C70 C71 C66 -1.3(3) . . . . ?
C69 C70 C71 C77 177.2(2) . . . . ?
C69 C70 C71 C77A -162.2(6) . . . . ?
C70 C71 C77 C78 -28.4(3) . . . . ?
C70 C71 C77 C80 97.4(3) . . . . ?
C70 C71 C77A C78A -97.8(10) . . . . ?
C70 C71 C77A C80A 136.8(13) . . . . ?
C71 C66 C67 C68 1.0(3) . . . . ?
C71 C66 C67 C72 -178.82(17) . . . . ?
C71 C77 C78 C79 -65.5(4) . . . . ?
C71 C77 C80 C81 155.5(3) . . . . ?
C71 C77A C78A C79A 58(2) . . . . ?
C71 C77A C80A C81A -171.7(13) . . . . ?
C72 C67 C68 C69 178.13(19) . . . . ?
C73 C72 C75 C76 63.9(2) . . . . ?
C75 C72 C73 C74 64.7(2) . . . . ?
C82 C83 C84 C85 -0.1(3) . . . . ?
C83 C82 C87 Ca2 -118.03(14) . . . . ?
C83 C82 C87 Ca2 119.45(14) . . . 2_557 ?
C83 C82 C87 C86 0.2(2) . . . . ?
C83 C82 C87 B2 -179.05(15) . . . 2_557 ?
C83 C82 B2 Ca2 -119.74(15) . . . 2_557 ?
C83 C82 B2 Ca2 117.94(15) . . . . ?
C83 C82 B2 C87 179.06(15) . . . 2_557 ?
C83 C82 B2 C88 -0.3(2) . . . . ?
C83 C84 C85 C86 -0.2(3) . . . . ?
C84 C85 C86 C87 0.5(3) . . . . ?
C85 C86 C87 Ca2 -89.55(19) . . . 2_557 ?
C85 C86 C87 Ca2 87.24(19) . . . . ?
C85 C86 C87 C82 -0.5(2) . . . . ?
C85 C86 C87 B2 178.73(16) . . . 2_557 ?
C87 C82 C83 C84 0.1(2) . . . . ?
C87 C82 B2 Ca2 -61.67(14) . . . . ?
C87 C82 B2 Ca2 60.65(14) . . . 2_557 ?
C87 C82 B2 C87 -0.5(2) . . . 2_557 ?
C87 C82 B2 C88 -179.93(15) . . . . ?
B2 C82 C83 C84 -179.51(17) . . . . ?
B2 C82 C87 Ca2 -60.93(14) . . . 2_557 ?
B2 C82 C87 Ca2 61.60(14) . . . . ?
B2 C82 C87 C86 179.80(15) . . . . ?
B2 C82 C87 B2 0.6(3) . . . 2_557 ?
C56 C51 C52 C53 178.5(3) . . . . ?
C57 C56 C59 C60 -59.1(5) . . . . ?
C59 C56 C57 C58 95.8(5) . . . . ?
C78 C77 C80 C81 -76.7(4) . . . . ?
C80 C77 C78 C79 169.4(4) . . . . ?
C56A C51 C52 C53 -179.4(11) . . . . ?
C57A C56A C59A C60A -61(3) . . . . ?
C59A C56A C57A C58A 172.4(19) . . . . ?
C78A C77A C80A C81A 66(2) . . . . ?
C80A C77A C78A C79A -167(2) . . . . ?
C92A C93A C94A C95A -63.3(12) . . . . ?
C93A C92A C97A C96A -58.0(15) . . . . ?
C93A C94A C95A C96A 59.0(13) . . . . ?
C94A C95A C96A C97A -55.1(16) . . . . ?
C95A C96A C97A C92A 54.5(17) . . . . ?
C97A C92A C93A C94A 62.0(13) . . . . ?
C92B C93B C94B C95B -58.2(15) . . . . ?
C93B C92B C97B C96B -56.3(16) . . . . ?
C93B C94B C95B C96B 60.1(15) . . . . ?
C94B C95B C96B C97B -59.5(14) . . . . ?
C95B C96B C97B C92B 57.6(15) . . . . ?
C97B C92B C93B C94B 56.2(15) . . . . ?
C89 C90 C91 C89 -54.7(5) . . . 2_667 ?
C91 C89 C90 C91 53.8(4) 2_667 . . . ?
C92 C93 C94 C95 65.4(9) . . . . ?
C93 C92 C97 C96 63.6(8) . . . . ?
C93 C94 C95 C96 -62.0(10) . . . . ?
C94 C95 C96 C97 57.9(10) . . . . ?
C95 C96 C97 C92 -58.9(9) . . . . ?
C97 C92 C93 C94 -66.3(8) . . . . ?

loop_
_exptl_oxdiff_crystal_face_indexfrac_h
_exptl_oxdiff_crystal_face_indexfrac_k
_exptl_oxdiff_crystal_face_indexfrac_l
_exptl_oxdiff_crystal_face_x
_exptl_oxdiff_crystal_face_y
_exptl_oxdiff_crystal_face_z
1.9986 -0.9989 1.9981 -0.1871 0.1286 0.1670
-1.9986 0.9989 -1.9981 0.1871 -0.1286 -0.1670
-7.3522 -0.6667 6.5333 -0.0666 0.0417 -0.9969
7.0618 1.0291 -7.3984 0.1274 -0.0790 0.9887
1.5547 9.3163 1.5358 0.5129 0.8377 0.1877
-0.9996 -2.0001 0.0029 -0.1034 -0.1872 -0.1236
1.1718 -9.2459 -3.5343 -0.5141 -0.8407 0.1701
1.9962 -1.0016 -1.9980 -0.0514 -0.1113 0.2697
1.9975 0.9993 -1.0013 0.0451 0.0949 0.2556
6.9312 -4.8328 7.0756 -0.7430 0.3545 0.5677
0.0004 1.0001 -0.0012 0.0652 0.0731 0.0057
-0.0004 -1.0001 0.0012 -0.0652 -0.0731 -0.0057
3.1039 -9.5807 -1.8050 -0.6470 -0.6823 0.3403
-2.9387 -9.3168 2.5571 -0.6146 -0.6490 -0.4484
-4.0929 -5.3952 -6.3829 -0.0239 -0.9453 -0.3252
2.1315 5.6193 8.3290 0.0254 0.9981 0.0563
-1.9981 -0.9999 0.0023 -0.0112 -0.1549 -0.2299
-5.0323 1.7988 -10.9507 0.6256 -0.7312 -0.2720
5.7503 -1.6960 9.8535 -0.6011 0.7023 0.3814
8.0557 -0.8525 2.5308 -0.3596 0.4194 0.8336
-4.9846 8.9890 -6.3218 0.9356 0.0746 -0.3452
5.1305 -8.9025 6.1272 -0.9273 -0.0740 0.3670
-3.0616 10.4265 -4.3356 0.9097 0.3777 -0.1725
1.9969 0.9986 -2.0004 0.0790 0.0350 0.2812
2.1738 9.7944 -4.8917 0.7457 0.5126 0.4255
4.9893 1.4276 9.4177 -0.3621 0.8736 0.3250
2.1374 -10.6586 3.6134 -0.8753 -0.4759 0.0861
